data_7243202
loop_
_publ_author_name
'Echeverri, Marcelo'
'Ruiz, Constanza'
'G\'omez-Lor, Berta'

_publ_section_title
;
 A high contrast mechanochromic luminescent diacetylene-linked
 bis-benzothiadiazole derivative
;
_journal_issue 34
_journal_name_full CrystEngComm
_journal_page_first 5925
_journal_page_last 5930
_journal_paper_doi 10.1039/D1CE00462J
_journal_volume 23
_journal_year 2021
_chemical_formula_sum 'C42 H50 N4 S2'
_chemical_formula_weight 674.98
_chemical_name_common M1015F18
_space_group_crystal_system triclinic
_space_group_IT_number 2
_space_group_name_Hall '-P 1'
_space_group_name_H-M_alt 'P -1'
_atom_sites_solution_hydrogens geom
_audit_update_record
;
2021-03-31 deposited with the CCDC.	2021-07-12 downloaded from the CCDC.
;
_cell_angle_alpha 68.5122(14)
_cell_angle_beta 88.3620(15)
_cell_angle_gamma 84.7067(16)
_cell_formula_units_Z 10
_cell_length_a 7.7495(2)
_cell_length_b 33.5689(8)
_cell_length_c 39.6305(9)
_cell_measurement_reflns_used 5792
_cell_measurement_temperature 296.(2)
_cell_measurement_theta_max 21.2738
_cell_measurement_theta_min 2.4706
_cell_volume 9551.9(4)
_computing_cell_refinement 'Bruker SAINT'
_computing_data_collection 'Bruker APEX2'
_computing_data_reduction 'Bruker SAINT'
_computing_molecular_graphics 'Bruker SHELXTL'
_computing_publication_material 'Bruker SHELXTL'
_computing_structure_refinement 'SHELXL-2014 (Sheldrick 2014)'
_computing_structure_solution 'SHELXS-97 (Sheldrick 2008)'
_diffrn_ambient_temperature 296.(2)
_diffrn_detector_area_resol_mean 8.3333
_diffrn_measured_fraction_theta_full 0.995
_diffrn_measured_fraction_theta_max 0.995
_diffrn_measurement_device_type 'Bruker Kappa Apex II'
_diffrn_measurement_method '\f and \w scans'
_diffrn_radiation_type 'Mo K\a'
_diffrn_radiation_wavelength 0.71073
_diffrn_reflns_av_R_equivalents 0.1262
_diffrn_reflns_av_unetI/netI 0.1812
_diffrn_reflns_limit_h_max 9
_diffrn_reflns_limit_h_min -9
_diffrn_reflns_limit_k_max 40
_diffrn_reflns_limit_k_min -40
_diffrn_reflns_limit_l_max 47
_diffrn_reflns_limit_l_min -47
_diffrn_reflns_number 134454
_diffrn_reflns_theta_full 25.35
_diffrn_reflns_theta_max 25.35
_diffrn_reflns_theta_min 1.00
_exptl_absorpt_coefficient_mu 0.173
_exptl_absorpt_correction_T_max 1.00
_exptl_absorpt_correction_T_min 0.90
_exptl_absorpt_correction_type multi-scan
_exptl_absorpt_process_details sadabs
_exptl_crystal_colour yellow
_exptl_crystal_density_diffrn 1.173
_exptl_crystal_density_method 'not measured'
_exptl_crystal_description plate
_exptl_crystal_F_000 3620
_exptl_crystal_size_max 0.372
_exptl_crystal_size_mid 0.323
_exptl_crystal_size_min 0.015
_refine_diff_density_max 0.253
_refine_diff_density_min -0.379
_refine_ls_extinction_method none
_refine_ls_goodness_of_fit_ref 0.955
_refine_ls_hydrogen_treatment constr
_refine_ls_matrix_type full
_refine_ls_number_parameters 2171
_refine_ls_number_reflns 34850
_refine_ls_number_restraints 0
_refine_ls_restrained_S_all 0.955
_refine_ls_R_factor_all 0.2474
_refine_ls_R_factor_gt 0.0771
_refine_ls_shift/su_max 0.001
_refine_ls_shift/su_mean 0.000
_refine_ls_structure_factor_coef Fsqd
_refine_ls_weighting_details 'w=1/[\s^2^(Fo^2^)+(0.0903P)^2^] where P=(Fo^2^+2Fc^2^)/3'
_refine_ls_weighting_scheme calc
_refine_ls_wR_factor_gt 0.1569
_refine_ls_wR_factor_ref 0.2341
_reflns_number_gt 11926
_reflns_number_total 34850
_reflns_threshold_expression 'I > 2\s(I)'
_cod_data_source_file d1ce00462j2.cif
_cod_data_source_block 02169BertaGomez
_cod_depositor_comments 'Adding full bibliography for 7243202.cif.'
_cod_database_code 7243202

loop_
_space_group_symop_operation_xyz
'x, y, z'
'-x, -y, -z'

loop_
_atom_site_type_symbol
_atom_site_label
_atom_site_fract_x
_atom_site_fract_y
_atom_site_fract_z
_atom_site_U_iso_or_equiv
_atom_site_adp_type
_atom_site_calc_flag
_atom_site_refinement_flags_adp
_atom_site_refinement_flags_occupancy
_atom_site_refinement_flags_posn
_atom_site_occupancy
_atom_site_disorder_assembly
_atom_site_disorder_group
C C1 0.2787(7) 0.46805(17) 0.47937(13) 0.0316(14) Uani d . . . 1 . .
C C2 0.1527(7) 0.44785(17) 0.50298(13) 0.0363(14) Uani d . . . 1 . .
H H2 0.0431 0.4624 0.501 0.044 Uiso calc U . R 1 . .
C C3 0.1793(7) 0.40663(17) 0.52991(13) 0.0364(14) Uani d . . . 1 . .
H H3 0.0871 0.3957 0.545 0.044 Uiso calc U . R 1 . .
C C4 0.3346(7) 0.38159(17) 0.53517(13) 0.0322(14) Uani d . . . 1 . .
C C5 0.4692(7) 0.40121(17) 0.51078(13) 0.0312(13) Uani d . . . 1 . .
C C6 0.4428(7) 0.44330(17) 0.48369(13) 0.0317(14) Uani d . . . 1 . .
C C7 0.3588(7) 0.33863(17) 0.56387(13) 0.0339(14) Uani d . . . 1 . .
C C8 0.2715(7) 0.33098(18) 0.59667(14) 0.0466(16) Uani d . . . 1 . .
H H8 0.2021 0.3532 0.6003 0.056 Uiso calc U . R 1 . .
C C9 0.2873(8) 0.29068(19) 0.62381(15) 0.0538(17) Uani d . . . 1 . .
H H9 0.2271 0.2861 0.6454 0.065 Uiso calc U . R 1 . .
C C10 0.3907(8) 0.25697(19) 0.61959(15) 0.0445(16) Uani d . . . 1 . .
C C11 0.4749(8) 0.26529(19) 0.58737(16) 0.0525(17) Uani d . . . 1 . .
H H11 0.5448 0.2431 0.5839 0.063 Uiso calc U . R 1 . .
C C12 0.4613(7) 0.30490(18) 0.55979(14) 0.0439(16) Uani d . . . 1 . .
H H12 0.5215 0.309 0.5383 0.053 Uiso calc U . R 1 . .
C C13 0.4140(9) 0.21298(19) 0.64901(15) 0.066(2) Uani d . . . 1 . .
H H13A 0.3464 0.1941 0.6423 0.08 Uiso calc U . R 1 . .
H H13B 0.5348 0.2023 0.6492 0.08 Uiso calc U . R 1 . .
C C14 0.3668(9) 0.20858(19) 0.68679(15) 0.067(2) Uani d . . . 1 . .
H H14A 0.2444 0.2175 0.6874 0.08 Uiso calc U . R 1 . .
H H14B 0.4309 0.2279 0.6937 0.08 Uiso calc U . R 1 . .
C C15 0.4025(10) 0.1636(2) 0.71421(16) 0.079(2) Uani d . . . 1 . .
H H15A 0.3425 0.1443 0.7064 0.095 Uiso calc U . R 1 . .
H H15B 0.5257 0.1553 0.714 0.095 Uiso calc U . R 1 . .
C C16 0.3515(10) 0.1572(2) 0.75194(17) 0.081(2) Uani d . . . 1 . .
H H16A 0.2283 0.1656 0.752 0.098 Uiso calc U . R 1 . .
H H16B 0.4112 0.1767 0.7595 0.098 Uiso calc U . R 1 . .
C C17 0.3856(10) 0.1127(2) 0.78007(17) 0.083(2) Uani d . . . 1 . .
H H17A 0.3335 0.0927 0.7718 0.099 Uiso calc U . R 1 . .
H H17B 0.5097 0.1051 0.7816 0.099 Uiso calc U . R 1 . .
C C18 0.3212(11) 0.1068(2) 0.81664(18) 0.095(3) Uani d . . . 1 . .
H H18A 0.197 0.1144 0.8148 0.115 Uiso calc U . R 1 . .
H H18B 0.3721 0.1274 0.8245 0.115 Uiso calc U . R 1 . .
C C19 0.3524(10) 0.0639(2) 0.84560(18) 0.087(2) Uani d . . . 1 . .
H H19A 0.4763 0.0559 0.8473 0.105 Uiso calc U . R 1 . .
H H19B 0.299 0.0434 0.8382 0.105 Uiso calc U . R 1 . .
C C20 0.2881(12) 0.0596(3) 0.8825(2) 0.124(3) Uani d . . . 1 . .
H H20A 0.3401 0.0806 0.8895 0.149 Uiso calc U . R 1 . .
H H20B 0.164 0.0673 0.8807 0.149 Uiso calc U . R 1 . .
C C21 0.3191(12) 0.0179(3) 0.9116(2) 0.148(4) Uani d . . . 1 . .
H H21A 0.2722 -0.0037 0.9049 0.222 Uiso calc U . R 1 . .
H H21B 0.264 0.0188 0.9333 0.222 Uiso calc U . R 1 . .
H H21C 0.4415 0.011 0.9158 0.222 Uiso calc U . R 1 . .
C C22 0.2477(7) 0.51139(17) 0.45143(12) 0.0281(13) Uani d . . . 1 . .
C C23 0.3688(7) 0.54087(17) 0.44232(12) 0.0358(15) Uani d . . . 1 . .
H H23 0.4739 0.5334 0.4548 0.043 Uiso calc U . R 1 . .
C C24 0.3414(7) 0.58194(16) 0.41488(13) 0.0351(14) Uani d . . . 1 . .
H H24 0.4303 0.6 0.4102 0.042 Uiso calc U . R 1 . .
C C25 0.1929(7) 0.59687(16) 0.39482(12) 0.0304(14) Uani d . . . 1 . .
C C26 0.0619(7) 0.56701(16) 0.40355(12) 0.0287(13) Uani d . . . 1 . .
C C27 0.0883(7) 0.52542(16) 0.43145(12) 0.0277(13) Uani d . . . 1 . .
C C28 0.1688(7) 0.63976(17) 0.36570(13) 0.0340(14) Uani d . . . 1 . .
C C29 0.2415(8) 0.67454(18) 0.36899(15) 0.0543(18) Uani d . . . 1 . .
H H29 0.3002 0.671 0.3902 0.065 Uiso calc U . R 1 . .
C C30 0.2276(8) 0.71412(18) 0.34128(16) 0.062(2) Uani d . . . 1 . .
H H30 0.2762 0.7368 0.3444 0.074 Uiso calc U . R 1 . .
C C31 0.1440(8) 0.72137(18) 0.30893(14) 0.0482(17) Uani d . . . 1 . .
C C32 0.0702(8) 0.68672(18) 0.30643(14) 0.0509(17) Uani d . . . 1 . .
H H32 0.0109 0.6905 0.2853 0.061 Uiso calc U . R 1 . .
C C33 0.0799(7) 0.64699(18) 0.33364(13) 0.0454(16) Uani d . . . 1 . .
H H33 0.0268 0.6247 0.3307 0.055 Uiso calc U . R 1 . .
C C34 0.1287(9) 0.76465(18) 0.27887(15) 0.064(2) Uani d . . . 1 . .
H H34A 0.0069 0.7749 0.2753 0.077 Uiso calc U . R 1 . .
H H34B 0.1857 0.7844 0.2866 0.077 Uiso calc U . R 1 . .
C C35 0.2027(8) 0.76634(19) 0.24317(15) 0.066(2) Uani d . . . 1 . .
H H35A 0.1483 0.7462 0.2354 0.08 Uiso calc U . R 1 . .
H H35B 0.3257 0.7574 0.2462 0.08 Uiso calc U . R 1 . .
C C36 0.1767(9) 0.8112(2) 0.21384(16) 0.076(2) Uani d . . . 1 . .
H H36A 0.0536 0.8201 0.212 0.091 Uiso calc U . R 1 . .
H H36B 0.2325 0.8308 0.222 0.091 Uiso calc U . R 1 . .
C C37 0.2408(9) 0.8166(2) 0.17722(16) 0.075(2) Uani d . . . 1 . .
H H37A 0.1848 0.7973 0.1687 0.09 Uiso calc U . R 1 . .
H H37B 0.3642 0.8079 0.1788 0.09 Uiso calc U . R 1 . .
C C38 0.2118(9) 0.8614(2) 0.14951(16) 0.075(2) Uani d . . . 1 . .
H H38A 0.0888 0.8703 0.1485 0.09 Uiso calc U . R 1 . .
H H38B 0.2703 0.8805 0.1578 0.09 Uiso calc U . R 1 . .
C C39 0.2715(10) 0.8673(2) 0.11215(18) 0.093(3) Uani d . . . 1 . .
H H39A 0.2163 0.8474 0.1043 0.111 Uiso calc U . R 1 . .
H H39B 0.3953 0.8593 0.1131 0.111 Uiso calc U . R 1 . .
C C40 0.2384(10) 0.9113(2) 0.08389(18) 0.091(3) Uani d . . . 1 . .
H H40A 0.2952 0.9313 0.0914 0.109 Uiso calc U . R 1 . .
H H40B 0.1149 0.9196 0.0829 0.109 Uiso calc U . R 1 . .
C C41 0.2984(12) 0.9162(3) 0.0463(2) 0.127(3) Uani d . . . 1 . .
H H41A 0.4223 0.9085 0.0473 0.153 Uiso calc U . R 1 . .
H H41B 0.2436 0.8958 0.0391 0.153 Uiso calc U . R 1 . .
C C42 0.2634(14) 0.9595(3) 0.0179(2) 0.173(5) Uani d . . . 1 . .
H H42A 0.1407 0.9672 0.0157 0.26 Uiso calc U . R 1 . .
H H42B 0.3079 0.9591 -0.0049 0.26 Uiso calc U . R 1 . .
H H42C 0.3189 0.9801 0.0243 0.26 Uiso calc U . R 1 . .
C C43 0.9624(7) 0.51102(16) 0.33439(12) 0.0285(13) Uani d . . . 1 . .
C C44 0.8437(7) 0.48111(17) 0.34374(13) 0.0343(14) Uani d . . . 1 . .
H H44 0.738 0.4886 0.3315 0.041 Uiso calc U . R 1 . .
C C45 0.8702(7) 0.43993(17) 0.37054(13) 0.0377(15) Uani d . . . 1 . .
H H45 0.7822 0.4216 0.3749 0.045 Uiso calc U . R 1 . .
C C46 1.0208(7) 0.42527(17) 0.39080(13) 0.0306(13) Uani d . . . 1 . .
C C47 1.1504(7) 0.45501(16) 0.38191(12) 0.0313(13) Uani d . . . 1 . .
C C48 1.1222(7) 0.49667(16) 0.35427(12) 0.0267(13) Uani d . . . 1 . .
C C49 1.0433(7) 0.38248(17) 0.41933(13) 0.0353(14) Uani d . . . 1 . .
C C50 0.9737(8) 0.34756(19) 0.41567(15) 0.0532(18) Uani d . . . 1 . .
H H50 0.915 0.3513 0.3944 0.064 Uiso calc U . R 1 . .
C C51 0.9899(8) 0.30754(19) 0.44282(15) 0.0598(19) Uani d . . . 1 . .
H H51 0.9434 0.2849 0.4392 0.072 Uiso calc U . R 1 . .
C C52 1.0725(8) 0.29989(19) 0.47524(15) 0.0487(16) Uani d . . . 1 . .
C C53 1.1437(8) 0.33477(19) 0.47861(14) 0.0520(17) Uani d . . . 1 . .
H H53 1.2027 0.3309 0.4998 0.062 Uiso calc U . R 1 . .
C C54 1.1299(7) 0.37452(17) 0.45175(13) 0.0431(16) Uani d . . . 1 . .
H H54 1.1797 0.3969 0.4552 0.052 Uiso calc U . R 1 . .
C C55 1.0906(9) 0.25656(19) 0.50509(15) 0.068(2) Uani d . . . 1 . .
H H55A 1.0411 0.2364 0.4966 0.081 Uiso calc U . R 1 . .
H H55B 1.2133 0.2476 0.5092 0.081 Uiso calc U . R 1 . .
C C56 1.0100(9) 0.25278(19) 0.54067(16) 0.068(2) Uani d . . . 1 . .
H H56A 0.8862 0.2604 0.5372 0.082 Uiso calc U . R 1 . .
H H56B 1.0571 0.273 0.5494 0.082 Uiso calc U . R 1 . .
C C57 1.0407(9) 0.2081(2) 0.56897(16) 0.074(2) Uani d . . . 1 . .
H H57A 0.9959 0.1882 0.5595 0.088 Uiso calc U . R 1 . .
H H57B 1.1649 0.201 0.5719 0.088 Uiso calc U . R 1 . .
C C58 0.9660(9) 0.2000(2) 0.60520(18) 0.082(2) Uani d . . . 1 . .
H H58A 0.8415 0.2067 0.6026 0.098 Uiso calc U . R 1 . .
H H58B 1.0106 0.2197 0.615 0.098 Uiso calc U . R 1 . .
C C59 1.0017(9) 0.1548(2) 0.63233(16) 0.071(2) Uani d . . . 1 . .
H H59A 0.9529 0.1353 0.623 0.085 Uiso calc U . R 1 . .
H H59B 1.1261 0.1477 0.6342 0.085 Uiso calc U . R 1 . .
C C60 0.9317(10) 0.1471(2) 0.66956(19) 0.098(3) Uani d . . . 1 . .
H H60A 0.8071 0.1539 0.6676 0.117 Uiso calc U . R 1 . .
H H60B 0.9789 0.1671 0.6786 0.117 Uiso calc U . R 1 . .
C C61 0.9679(10) 0.1026(2) 0.69725(18) 0.089(3) Uani d . . . 1 . .
H H61A 0.9178 0.0826 0.6886 0.107 Uiso calc U . R 1 . .
H H61B 1.0923 0.0955 0.6988 0.107 Uiso calc U . R 1 . .
C C62 0.9022(13) 0.0957(3) 0.7342(2) 0.137(4) Uani d . . . 1 . .
H H62A 0.9511 0.116 0.7426 0.164 Uiso calc U . R 1 . .
H H62B 0.7776 0.1026 0.7326 0.164 Uiso calc U . R 1 . .
C C63 0.9375(14) 0.0525(3) 0.7619(2) 0.176(5) Uani d . . . 1 . .
H H63A 0.873 0.0326 0.7564 0.264 Uiso calc U . R 1 . .
H H63B 0.9035 0.053 0.7853 0.264 Uiso calc U . R 1 . .
H H63C 1.0591 0.0437 0.7623 0.264 Uiso calc U . R 1 . .
C C64 0.9320(7) 0.55386(16) 0.30642(13) 0.0295(14) Uani d . . . 1 . .
C C65 1.0586(7) 0.57350(17) 0.28323(13) 0.0365(14) Uani d . . . 1 . .
H H65 1.1686 0.5591 0.2858 0.044 Uiso calc U . R 1 . .
C C66 1.0314(7) 0.61451(17) 0.25561(12) 0.0368(14) Uani d . . . 1 . .
H H66 1.1241 0.6252 0.2406 0.044 Uiso calc U . R 1 . .
C C67 0.8783(7) 0.63939(17) 0.24954(13) 0.0327(14) Uani d . . . 1 . .
C C68 0.7415(8) 0.62076(18) 0.27404(14) 0.0364(15) Uani d . . . 1 . .
C C69 0.7681(7) 0.57903(17) 0.30152(13) 0.0325(14) Uani d . . . 1 . .
C C70 0.8524(7) 0.68209(17) 0.22005(14) 0.0347(14) Uani d . . . 1 . .
C C71 0.9381(8) 0.68889(18) 0.18751(14) 0.0487(16) Uani d . . . 1 . .
H H71 1.0084 0.6664 0.1846 0.058 Uiso calc U . R 1 . .
C C72 0.9219(8) 0.72827(18) 0.15918(15) 0.0559(18) Uani d . . . 1 . .
H H72 0.9816 0.7317 0.1377 0.067 Uiso calc U . R 1 . .
C C73 0.8187(8) 0.76269(18) 0.16212(15) 0.0456(16) Uani d . . . 1 . .
C C74 0.7360(8) 0.75553(18) 0.19463(16) 0.0510(17) Uani d . . . 1 . .
H H74 0.6671 0.7782 0.1976 0.061 Uiso calc U . R 1 . .
C C75 0.7499(7) 0.71656(18) 0.22296(14) 0.0442(15) Uani d . . . 1 . .
H H75 0.6896 0.7134 0.2443 0.053 Uiso calc U . R 1 . .
C C76 0.7961(9) 0.80588(18) 0.13212(16) 0.066(2) Uani d . . . 1 . .
H H76A 0.6767 0.8174 0.1322 0.08 Uiso calc U . R 1 . .
H H76B 0.8683 0.8249 0.1376 0.08 Uiso calc U . R 1 . .
C C77 0.8376(9) 0.80750(19) 0.09475(15) 0.068(2) Uani d . . . 1 . .
H H77A 0.769 0.7878 0.0893 0.081 Uiso calc U . R 1 . .
H H77B 0.9588 0.7976 0.0939 0.081 Uiso calc U . R 1 . .
C C78 0.8039(9) 0.8517(2) 0.06593(16) 0.074(2) Uani d . . . 1 . .
H H78A 0.6822 0.8611 0.0668 0.089 Uiso calc U . R 1 . .
H H78B 0.87 0.8713 0.0721 0.089 Uiso calc U . R 1 . .
C C79 0.8459(10) 0.8559(2) 0.02835(17) 0.090(3) Uani d . . . 1 . .
H H79A 0.7796 0.8364 0.0222 0.108 Uiso calc U . R 1 . .
H H79B 0.9675 0.8464 0.0276 0.108 Uiso calc U . R 1 . .
C C80 0.8138(10) 0.8997(2) -0.00055(18) 0.092(3) Uani d . . . 1 . .
H H80A 0.6906 0.9083 -0.0014 0.111 Uiso calc U . R 1 . .
H H80B 0.8727 0.9198 0.0064 0.111 Uiso calc U . R 1 . .
C C81 0.8705(11) 0.9033(2) -0.03765(19) 0.103(3) Uani d . . . 1 . .
H H81A 0.9935 0.8944 -0.0366 0.124 Uiso calc U . R 1 . .
H H81B 0.8118 0.8829 -0.0443 0.124 Uiso calc U . R 1 . .
C C82 0.8416(11) 0.9458(2) -0.06730(19) 0.098(3) Uani d . . . 1 . .
H H82A 0.7187 0.9549 -0.0685 0.118 Uiso calc U . R 1 . .
H H82B 0.9011 0.9664 -0.061 0.118 Uiso calc U . R 1 . .
C C83 0.8985(12) 0.9481(3) -0.1035(2) 0.126(3) Uani d . . . 1 . .
H H83A 1.0215 0.939 -0.102 0.151 Uiso calc U . R 1 . .
H H83B 0.8401 0.9271 -0.1094 0.151 Uiso calc U . R 1 . .
C C84 0.8714(12) 0.9893(3) -0.1338(2) 0.149(4) Uani d . . . 1 . .
H H84A 0.753 1.0007 -0.1341 0.224 Uiso calc U . R 1 . .
H H84B 0.8967 0.9851 -0.1562 0.224 Uiso calc U . R 1 . .
H H84C 0.9467 1.0091 -0.1311 0.224 Uiso calc U . R 1 . .
C C85 0.5484(7) 0.40286(16) 0.32151(13) 0.0314(14) Uani d . . . 1 . .
C C86 0.3929(7) 0.42721(16) 0.31636(12) 0.0342(15) Uani d . . . 1 . .
H H86 0.3014 0.4157 0.3314 0.041 Uiso calc U . R 1 . .
C C87 0.3634(7) 0.46854(16) 0.28965(13) 0.0336(14) Uani d . . . 1 . .
H H87 0.2536 0.4829 0.2878 0.04 Uiso calc U . R 1 . .
C C88 0.4897(7) 0.48869(16) 0.26606(13) 0.0273(13) Uani d . . . 1 . .
C C89 0.6539(7) 0.46489(16) 0.27053(12) 0.0294(13) Uani d . . . 1 . .
C C90 0.6829(8) 0.42263(18) 0.29723(14) 0.0352(15) Uani d . . . 1 . .
C C91 0.5737(7) 0.35984(17) 0.34968(14) 0.0319(14) Uani d . . . 1 . .
C C92 0.6768(7) 0.32640(17) 0.34462(14) 0.0405(15) Uani d . . . 1 . .
H H92 0.7344 0.3313 0.3227 0.049 Uiso calc U . R 1 . .
C C93 0.6953(8) 0.28641(19) 0.37117(15) 0.0478(16) Uani d . . . 1 . .
H H93 0.7656 0.2648 0.3669 0.057 Uiso calc U . R 1 . .
C C94 0.6122(8) 0.27726(18) 0.40415(15) 0.0439(16) Uani d . . . 1 . .
C C95 0.5094(8) 0.30987(18) 0.40925(15) 0.0500(17) Uani d . . . 1 . .
H H95 0.4513 0.3046 0.4311 0.06 Uiso calc U . R 1 . .
C C96 0.4893(7) 0.35053(17) 0.38276(14) 0.0461(16) Uani d . . . 1 . .
H H96 0.4182 0.372 0.3871 0.055 Uiso calc U . R 1 . .
C C97 0.6405(9) 0.23241(18) 0.43284(15) 0.0618(19) Uani d . . . 1 . .
H H97A 0.5768 0.2134 0.4254 0.074 Uiso calc U . R 1 . .
H H97B 0.7625 0.2228 0.4329 0.074 Uiso calc U . R 1 . .
C C98 0.5904(8) 0.22671(18) 0.47069(15) 0.0620(19) Uani d . . . 1 . .
H H98A 0.4667 0.2342 0.4712 0.074 Uiso calc U . R 1 . .
H H98B 0.6486 0.2467 0.4779 0.074 Uiso calc U . R 1 . .
C C99 0.6324(9) 0.18189(19) 0.49824(15) 0.068(2) Uani d . . . 1 . .
H H99A 0.5825 0.1617 0.4899 0.082 Uiso calc U . R 1 . .
H H99B 0.7572 0.1754 0.4991 0.082 Uiso calc U . R 1 . .
C C100 0.5702(9) 0.1747(2) 0.53571(16) 0.080(2) Uani d . . . 1 . .
H H10A 0.4455 0.1812 0.5348 0.096 Uiso calc U . R 1 . .
H H10B 0.62 0.195 0.544 0.096 Uiso calc U . R 1 . .
C C101 0.6121(9) 0.1300(2) 0.56337(16) 0.076(2) Uani d . . . 1 . .
H H10C 0.5716 0.1094 0.5542 0.092 Uiso calc U . R 1 . .
H H10D 0.737 0.1244 0.5662 0.092 Uiso calc U . R 1 . .
C C102 0.5336(10) 0.1230(2) 0.59977(17) 0.090(2) Uani d . . . 1 . .
H H10E 0.4089 0.129 0.5968 0.108 Uiso calc U . R 1 . .
H H10F 0.5749 0.1436 0.6089 0.108 Uiso calc U . R 1 . .
C C103 0.5721(11) 0.0787(2) 0.62766(19) 0.099(3) Uani d . . . 1 . .
H H10G 0.5316 0.0579 0.6186 0.118 Uiso calc U . R 1 . .
H H10H 0.6966 0.0727 0.631 0.118 Uiso calc U . R 1 . .
C C104 0.4903(13) 0.0727(3) 0.6635(2) 0.135(4) Uani d . . . 1 . .
H H10I 0.5289 0.0941 0.6719 0.162 Uiso calc U . R 1 . .
H H10J 0.3659 0.0785 0.6599 0.162 Uiso calc U . R 1 . .
C C105 0.5247(14) 0.0305(3) 0.6923(2) 0.170(5) Uani d . . . 1 . .
H H10K 0.4965 0.0085 0.6837 0.255 Uiso calc U . R 1 . .
H H10L 0.455 0.0292 0.713 0.255 Uiso calc U . R 1 . .
H H10M 0.645 0.026 0.699 0.255 Uiso calc U . R 1 . .
C C106 0.4553(7) 0.53201(16) 0.23814(12) 0.0273(13) Uani d . . . 1 . .
C C107 0.5759(7) 0.56168(17) 0.22822(13) 0.0323(14) Uani d . . . 1 . .
H H107 0.6813 0.5546 0.2405 0.039 Uiso calc U . R 1 . .
C C108 0.5478(7) 0.60236(16) 0.20027(12) 0.0334(14) Uani d . . . 1 . .
H H108 0.6361 0.6206 0.1953 0.04 Uiso calc U . R 1 . .
C C109 0.3982(7) 0.61683(17) 0.17977(13) 0.0294(13) Uani d . . . 1 . .
C C110 0.2684(7) 0.58709(16) 0.18940(12) 0.0287(13) Uani d . . . 1 . .
C C111 0.2948(7) 0.54559(16) 0.21827(12) 0.0269(13) Uani d . . . 1 . .
C C112 0.3758(7) 0.65919(16) 0.14969(12) 0.0316(13) Uani d . . . 1 . .
C C113 0.4486(8) 0.69442(17) 0.15169(15) 0.0487(17) Uani d . . . 1 . .
H H113 0.506 0.692 0.1727 0.058 Uiso calc U . R 1 . .
C C114 0.4367(8) 0.73309(18) 0.12270(15) 0.0588(19) Uani d . . . 1 . .
H H114 0.4867 0.7563 0.1247 0.071 Uiso calc U . R 1 . .
C C115 0.3533(8) 0.73862(19) 0.09084(15) 0.0469(16) Uani d . . . 1 . .
C C116 0.2769(7) 0.70404(18) 0.08932(13) 0.0460(16) Uani d . . . 1 . .
H H116 0.2168 0.707 0.0684 0.055 Uiso calc U . R 1 . .
C C117 0.2863(7) 0.66501(17) 0.11779(13) 0.0386(15) Uani d . . . 1 . .
H H117 0.2326 0.6423 0.1158 0.046 Uiso calc U . R 1 . .
C C118 0.3374(9) 0.78076(18) 0.05918(15) 0.069(2) Uani d . . . 1 . .
H H11A 0.2162 0.7916 0.0564 0.083 Uiso calc U . R 1 . .
H H11B 0.3999 0.801 0.0652 0.083 Uiso calc U . R 1 . .
C C119 0.4011(9) 0.7803(2) 0.02351(16) 0.067(2) Uani d . . . 1 . .
H H11C 0.3404 0.7599 0.0173 0.08 Uiso calc U . R 1 . .
H H11D 0.5234 0.7706 0.0256 0.08 Uiso calc U . R 1 . .
C C120 0.3758(9) 0.8240(2) -0.00685(16) 0.074(2) Uani d . . . 1 . .
H H12A 0.2534 0.8337 -0.0082 0.089 Uiso calc U . R 1 . .
H H12B 0.4369 0.844 -0.0002 0.089 Uiso calc U . R 1 . .
C C121 0.4330(10) 0.8268(2) -0.04369(17) 0.083(2) Uani d . . . 1 . .
H H12C 0.3723 0.807 -0.0507 0.1 Uiso calc U . R 1 . .
H H12D 0.5558 0.8177 -0.0428 0.1 Uiso calc U . R 1 . .
C C122 0.4022(9) 0.8713(2) -0.07247(16) 0.082(2) Uani d . . . 1 . .
H H12E 0.2791 0.8801 -0.0734 0.099 Uiso calc U . R 1 . .
H H12F 0.461 0.891 -0.065 0.099 Uiso calc U . R 1 . .
C C123 0.4602(10) 0.8759(2) -0.10989(18) 0.093(3) Uani d . . . 1 . .
H H12G 0.5838 0.8678 -0.1091 0.111 Uiso calc U . R 1 . .
H H12H 0.4034 0.8557 -0.1171 0.111 Uiso calc U . R 1 . .
C C124 0.4269(11) 0.9192(2) -0.13839(19) 0.099(3) Uani d . . . 1 . .
H H12I 0.4824 0.9395 -0.131 0.119 Uiso calc U . R 1 . .
H H12J 0.3031 0.9272 -0.1394 0.119 Uiso calc U . R 1 . .
C C125 0.4859(13) 0.9243(3) -0.1755(2) 0.134(4) Uani d . . . 1 . .
H H12K 0.6093 0.9157 -0.1744 0.161 Uiso calc U . R 1 . .
H H12L 0.4288 0.9044 -0.183 0.161 Uiso calc U . R 1 . .
C C126 0.4566(14) 0.9671(3) -0.2038(2) 0.169(5) Uani d . . . 1 . .
H H12M 0.3363 0.9771 -0.2043 0.254 Uiso calc U . R 1 . .
H H12N 0.4885 0.9656 -0.2269 0.254 Uiso calc U . R 1 . .
H H12O 0.5257 0.9866 -0.1987 0.254 Uiso calc U . R 1 . .
C C127 0.1651(7) 0.52502(17) 0.12484(13) 0.0311(14) Uani d . . . 1 . .
C C128 0.0422(7) 0.49569(16) 0.13502(12) 0.0325(13) Uani d . . . 1 . .
H H128 -0.0643 0.5033 0.1231 0.039 Uiso calc U . R 1 . .
C C129 0.0695(7) 0.45492(16) 0.16248(13) 0.0372(15) Uani d . . . 1 . .
H H129 -0.0185 0.4366 0.1674 0.045 Uiso calc U . R 1 . .
C C130 0.2201(7) 0.44085(16) 0.18242(13) 0.0307(13) Uani d . . . 1 . .
C C131 0.3524(7) 0.47006(17) 0.17287(13) 0.0304(14) Uani d . . . 1 . .
C C132 0.3258(7) 0.51105(16) 0.14455(12) 0.0292(13) Uani d . . . 1 . .
C C133 0.2426(7) 0.39751(17) 0.21116(13) 0.0328(14) Uani d . . . 1 . .
C C134 0.1748(8) 0.36286(17) 0.20712(14) 0.0467(16) Uani d . . . 1 . .
H H134 0.1171 0.3666 0.1858 0.056 Uiso calc U . R 1 . .
C C135 0.1916(8) 0.32287(18) 0.23434(15) 0.0552(18) Uani d . . . 1 . .
H H135 0.1462 0.3 0.2309 0.066 Uiso calc U . R 1 . .
C C136 0.2734(8) 0.31600(18) 0.26637(14) 0.0447(16) Uani d . . . 1 . .
C C137 0.3404(8) 0.35067(19) 0.27044(14) 0.0520(18) Uani d . . . 1 . .
H H137 0.3948 0.347 0.2921 0.062 Uiso calc U . R 1 . .
C C138 0.3287(7) 0.39032(16) 0.24332(13) 0.0360(14) Uani d . . . 1 . .
H H138 0.3793 0.4128 0.2465 0.043 Uiso calc U . R 1 . .
C C139 0.2931(9) 0.27197(19) 0.29582(16) 0.067(2) Uani d . . . 1 . .
H H13C 0.2397 0.2522 0.2874 0.08 Uiso calc U . R 1 . .
H H13D 0.4157 0.2626 0.2992 0.08 Uiso calc U . R 1 . .
C C140 0.2172(8) 0.26834(19) 0.33194(16) 0.0644(19) Uani d . . . 1 . .
H H14C 0.0935 0.2764 0.3291 0.077 Uiso calc U . R 1 . .
H H14D 0.2681 0.2883 0.3405 0.077 Uiso calc U . R 1 . .
C C141 0.2481(10) 0.2231(2) 0.36012(17) 0.077(2) Uani d . . . 1 . .
H H14E 0.1955 0.2036 0.3513 0.093 Uiso calc U . R 1 . .
H H14F 0.3719 0.215 0.3619 0.093 Uiso calc U . R 1 . .
C C142 0.1817(9) 0.2161(2) 0.39729(17) 0.074(2) Uani d . . . 1 . .
H H14G 0.0575 0.2236 0.3959 0.089 Uiso calc U . R 1 . .
H H14H 0.2343 0.2352 0.4065 0.089 Uiso calc U . R 1 . .
C C143 0.2178(9) 0.1701(2) 0.42384(17) 0.075(2) Uani d . . . 1 . .
H H14I 0.1625 0.1512 0.4147 0.09 Uiso calc U . R 1 . .
H H14J 0.3417 0.1623 0.4244 0.09 Uiso calc U . R 1 . .
C C144 0.1585(10) 0.1620(2) 0.46131(18) 0.085(2) Uani d . . . 1 . .
H H14K 0.0344 0.1695 0.4606 0.103 Uiso calc U . R 1 . .
H H14L 0.2124 0.1813 0.4701 0.103 Uiso calc U . R 1 . .
C C145 0.1945(10) 0.1174(2) 0.48797(18) 0.089(2) Uani d . . . 1 . .
H H14M 0.1382 0.0983 0.4793 0.107 Uiso calc U . R 1 . .
H H14N 0.3183 0.1098 0.488 0.107 Uiso calc U . R 1 . .
C C146 0.1408(13) 0.1086(3) 0.5259(2) 0.134(4) Uani d . . . 1 . .
H H14O 0.1944 0.1284 0.5341 0.161 Uiso calc U . R 1 . .
H H14P 0.0166 0.1157 0.5257 0.161 Uiso calc U . R 1 . .
C C147 0.1773(15) 0.0657(3) 0.5530(2) 0.187(5) Uani d . . . 1 . .
H H14Q 0.1101 0.046 0.5478 0.28 Uiso calc U . R 1 . .
H H14R 0.1474 0.0661 0.5766 0.28 Uiso calc U . R 1 . .
H H14S 0.2984 0.0568 0.5526 0.28 Uiso calc U . R 1 . .
C C148 0.1370(7) 0.56818(16) 0.09578(13) 0.0291(13) Uani d . . . 1 . .
C C149 0.2608(7) 0.58713(17) 0.07135(13) 0.0339(14) Uani d . . . 1 . .
H H149 0.3709 0.5728 0.0736 0.041 Uiso calc U . R 1 . .
C C150 0.2306(7) 0.62677(17) 0.04333(13) 0.0378(14) Uani d . . . 1 . .
H H150 0.3223 0.6374 0.028 0.045 Uiso calc U . R 1 . .
C C151 0.0747(8) 0.65125(17) 0.03676(13) 0.0330(14) Uani d . . . 1 . .
C C152 -0.0581(7) 0.63370(17) 0.06242(13) 0.0334(14) Uani d . . . 1 . .
C C153 -0.0297(7) 0.59248(17) 0.09113(13) 0.0325(14) Uani d . . . 1 . .
C C154 0.0480(7) 0.69247(17) 0.00572(14) 0.0351(14) Uani d . . . 1 . .
C C155 0.1200(7) 0.69626(19) -0.02760(15) 0.0514(17) Uani d . . . 1 . .
H H155 0.1846 0.6727 -0.0301 0.062 Uiso calc U . R 1 . .
C C156 0.0979(8) 0.7342(2) -0.05721(15) 0.0618(19) Uani d . . . 1 . .
H H156 0.1479 0.7357 -0.0792 0.074 Uiso calc U . R 1 . .
C C157 0.0036(8) 0.7698(2) -0.05484(17) 0.0522(17) Uani d . . . 1 . .
C C158 -0.0703(8) 0.76648(18) -0.02179(16) 0.0535(17) Uani d . . . 1 . .
H H158 -0.1341 0.7901 -0.0194 0.064 Uiso calc U . R 1 . .
C C159 -0.0497(8) 0.72812(19) 0.00775(15) 0.0468(17) Uani d . . . 1 . .
H H159 -0.103 0.7263 0.0295 0.056 Uiso calc U . R 1 . .
C C160 -0.0270(10) 0.8119(2) -0.08664(17) 0.085(2) Uani d . . . 1 . .
H H16C -0.1489 0.8216 -0.0868 0.102 Uiso calc U . R 1 . .
H H16D 0.0374 0.8328 -0.0819 0.102 Uiso calc U . R 1 . .
C C161 0.0167(10) 0.8136(2) -0.12308(17) 0.082(2) Uani d . . . 1 . .
H H16E -0.0494 0.7935 -0.1286 0.099 Uiso calc U . R 1 . .
H H16F 0.1385 0.804 -0.1235 0.099 Uiso calc U . R 1 . .
C C162 -0.0169(10) 0.8573(2) -0.15236(17) 0.089(3) Uani d . . . 1 . .
H H16G -0.1401 0.8658 -0.1527 0.107 Uiso calc U . R 1 . .
H H16H 0.0422 0.8775 -0.1456 0.107 Uiso calc U . R 1 . .
C C163 0.0350(11) 0.8620(2) -0.18958(19) 0.096(3) Uani d . . . 1 . .
H H16I -0.0277 0.8426 -0.1967 0.115 Uiso calc U . R 1 . .
H H16J 0.1573 0.8525 -0.1891 0.115 Uiso calc U . R 1 . .
C C164 0.0077(11) 0.9056(2) -0.21823(18) 0.098(3) Uani d . . . 1 . .
H H16K -0.1151 0.9148 -0.219 0.117 Uiso calc U . R 1 . .
H H16L 0.0673 0.9251 -0.2106 0.117 Uiso calc U . R 1 . .
C C165 0.0628(12) 0.9115(3) -0.2553(2) 0.116(3) Uani d . . . 1 . .
H H16M 0.1852 0.902 -0.2543 0.139 Uiso calc U . R 1 . .
H H16N 0.0028 0.892 -0.2628 0.139 Uiso calc U . R 1 . .
C C166 0.0395(12) 0.9535(3) -0.2841(2) 0.114(3) Uani d . . . 1 . .
H H16O -0.0827 0.9632 -0.285 0.137 Uiso calc U . R 1 . .
H H16P 0.1009 0.973 -0.2769 0.137 Uiso calc U . R 1 . .
C C167 0.0922(15) 0.9589(3) -0.3207(2) 0.165(5) Uani d . . . 1 . .
H H16Q 0.2152 0.95 -0.3198 0.198 Uiso calc U . R 1 . .
H H16R 0.0338 0.9386 -0.3276 0.198 Uiso calc U . R 1 . .
C C168 0.0662(16) 0.9993(3) -0.3494(2) 0.197(6) Uani d . . . 1 . .
H H16S -0.0526 1.0105 -0.3497 0.295 Uiso calc U . R 1 . .
H H16T 0.0933 0.996 -0.3721 0.295 Uiso calc U . R 1 . .
H H16U 0.1403 1.0189 -0.3459 0.295 Uiso calc U . R 1 . .
C C169 0.6787(7) 0.46282(16) 0.08396(13) 0.0268(13) Uani d . . . 1 . .
C C170 0.5548(7) 0.44310(16) 0.10836(12) 0.0294(13) Uani d . . . 1 . .
H H170 0.4446 0.4574 0.1063 0.035 Uiso calc U . R 1 . .
C C171 0.5844(7) 0.40280(16) 0.13624(12) 0.0329(14) Uani d . . . 1 . .
H H171 0.4938 0.3921 0.1519 0.039 Uiso calc U . R 1 . .
C C172 0.7406(7) 0.37842(17) 0.14159(13) 0.0288(13) Uani d . . . 1 . .
C C173 0.8725(7) 0.39680(16) 0.11628(13) 0.0287(13) Uani d . . . 1 . .
C C174 0.8424(7) 0.43850(16) 0.08855(13) 0.0280(13) Uani d . . . 1 . .
C C175 0.7689(7) 0.33692(17) 0.17161(14) 0.0365(15) Uani d . . . 1 . .
C C176 0.6951(8) 0.33096(19) 0.20500(15) 0.0539(17) Uani d . . . 1 . .
H H176 0.6279 0.3535 0.2086 0.065 Uiso calc U . R 1 . .
C C177 0.7205(9) 0.2916(2) 0.23329(16) 0.0627(19) Uani d . . . 1 . .
H H177 0.6691 0.2883 0.2555 0.075 Uiso calc U . R 1 . .
C C178 0.8193(8) 0.2569(2) 0.22967(16) 0.0539(17) Uani d . . . 1 . .
C C179 0.8902(8) 0.26349(19) 0.19591(16) 0.0519(17) Uani d . . . 1 . .
H H179 0.9557 0.2408 0.1922 0.062 Uiso calc U . R 1 . .
C C180 0.8672(7) 0.30241(17) 0.16759(14) 0.0415(15) Uani d . . . 1 . .
H H180 0.9187 0.3056 0.1454 0.05 Uiso calc U . R 1 . .
C C181 0.8522(9) 0.2143(2) 0.25999(17) 0.078(2) Uani d . . . 1 . .
H H18C 0.7961 0.1933 0.2536 0.094 Uiso calc U . R 1 . .
H H18D 0.9759 0.2061 0.2609 0.094 Uiso calc U . R 1 . .
C C182 0.7964(9) 0.21012(19) 0.29718(15) 0.073(2) Uani d . . . 1 . .
H H18E 0.6726 0.2179 0.2969 0.087 Uiso calc U . R 1 . .
H H18F 0.8539 0.2303 0.3044 0.087 Uiso calc U . R 1 . .
C C183 0.8353(9) 0.1655(2) 0.32504(17) 0.078(2) Uani d . . . 1 . .
H H18G 0.7821 0.1454 0.3171 0.094 Uiso calc U . R 1 . .
H H18H 0.9596 0.1583 0.3258 0.094 Uiso calc U . R 1 . .
C C184 0.7754(10) 0.1596(2) 0.36216(17) 0.081(2) Uani d . . . 1 . .
H H18I 0.6517 0.1676 0.3612 0.097 Uiso calc U . R 1 . .
H H18J 0.8309 0.1793 0.3702 0.097 Uiso calc U . R 1 . .
C C185 0.8093(9) 0.1149(2) 0.39025(17) 0.076(2) Uani d . . . 1 . .
H H18K 0.7616 0.0949 0.3812 0.091 Uiso calc U . R 1 . .
H H18L 0.9337 0.1078 0.3924 0.091 Uiso calc U . R 1 . .
C C186 0.7391(11) 0.1072(2) 0.42721(18) 0.098(3) Uani d . . . 1 . .
H H18M 0.7859 0.1274 0.4361 0.118 Uiso calc U . R 1 . .
H H18N 0.6146 0.1141 0.4251 0.118 Uiso calc U . R 1 . .
C C187 0.7735(11) 0.0635(2) 0.45494(18) 0.103(3) Uani d . . . 1 . .
H H18O 0.898 0.0566 0.4572 0.124 Uiso calc U . R 1 . .
H H18P 0.7268 0.0433 0.446 0.124 Uiso calc U . R 1 . .
C C188 0.7025(15) 0.0562(3) 0.4917(2) 0.164(5) Uani d . . . 1 . .
H H18Q 0.7465 0.0772 0.5 0.197 Uiso calc U . R 1 . .
H H18R 0.5779 0.0626 0.4893 0.197 Uiso calc U . R 1 . .
C C189 0.7354(15) 0.0151(3) 0.5196(2) 0.195(6) Uani d . . . 1 . .
H H18S 0.6993 -0.0066 0.5116 0.293 Uiso calc U . R 1 . .
H H18T 0.6718 0.0145 0.5409 0.293 Uiso calc U . R 1 . .
H H18U 0.8571 0.0097 0.5251 0.293 Uiso calc U . R 1 . .
C C190 0.6449(7) 0.50553(16) 0.05528(12) 0.0268(13) Uani d . . . 1 . .
C C191 0.7668(7) 0.53478(16) 0.04483(12) 0.0315(14) Uani d . . . 1 . .
H H191 0.8724 0.5276 0.0571 0.038 Uiso calc U . R 1 . .
C C192 0.7410(7) 0.57542(16) 0.01634(13) 0.0339(14) Uani d . . . 1 . .
H H192 0.8306 0.5934 0.0108 0.041 Uiso calc U . R 1 . .
C C193 0.5905(7) 0.58961(16) -0.00348(12) 0.0284(13) Uani d . . . 1 . .
C C194 0.4590(7) 0.55975(16) 0.00683(12) 0.0259(13) Uani d . . . 1 . .
C C195 0.4848(7) 0.51881(16) 0.03573(12) 0.0256(13) Uani d . . . 1 . .
C C196 0.5669(7) 0.63134(17) -0.03296(13) 0.0296(13) Uani d . . . 1 . .
C C197 0.4825(7) 0.63726(17) -0.06509(13) 0.0391(15) Uani d . . . 1 . .
H H197 0.4314 0.6144 -0.0674 0.047 Uiso calc U . R 1 . .
C C198 0.4727(8) 0.67649(17) -0.09374(14) 0.0443(16) Uani d . . . 1 . .
H H198 0.4176 0.6792 -0.1151 0.053 Uiso calc U . R 1 . .
C C199 0.5428(8) 0.71159(18) -0.09128(14) 0.0452(16) Uani d . . . 1 . .
C C200 0.6234(8) 0.70577(19) -0.05884(15) 0.0558(18) Uani d . . . 1 . .
H H200 0.6693 0.729 -0.056 0.067 Uiso calc U . R 1 . .
C C201 0.6374(7) 0.66679(17) -0.03085(14) 0.0445(16) Uani d . . . 1 . .
H H201 0.6959 0.664 -0.0098 0.053 Uiso calc U . R 1 . .
C C202 0.5251(9) 0.75435(18) -0.12178(15) 0.067(2) Uani d . . . 1 . .
H H20C 0.4034 0.7649 -0.1243 0.08 Uiso calc U . R 1 . .
H H20D 0.5864 0.7743 -0.115 0.08 Uiso calc U . R 1 . .
C C203 0.5897(8) 0.75548(19) -0.15801(15) 0.065(2) Uani d . . . 1 . .
H H20E 0.5316 0.7351 -0.1648 0.077 Uiso calc U . R 1 . .
H H20F 0.7128 0.7465 -0.1562 0.077 Uiso calc U . R 1 . .
C C204 0.5602(10) 0.7995(2) -0.18736(17) 0.085(2) Uani d . . . 1 . .
H H20G 0.4371 0.8083 -0.1885 0.102 Uiso calc U . R 1 . .
H H20H 0.6187 0.8195 -0.1802 0.102 Uiso calc U . R 1 . .
C C205 0.6185(9) 0.8037(2) -0.22442(16) 0.079(2) Uani d . . . 1 . .
H H20I 0.559 0.7841 -0.232 0.094 Uiso calc U . R 1 . .
H H20J 0.7415 0.7948 -0.2235 0.094 Uiso calc U . R 1 . .
C C206 0.5878(10) 0.8485(2) -0.25291(17) 0.086(2) Uani d . . . 1 . .
H H20K 0.4651 0.8575 -0.2533 0.103 Uiso calc U . R 1 . .
H H20L 0.6488 0.8678 -0.2454 0.103 Uiso calc U . R 1 . .
C C207 0.6406(10) 0.8539(2) -0.28996(18) 0.089(2) Uani d . . . 1 . .
H H20M 0.5796 0.8346 -0.2975 0.107 Uiso calc U . R 1 . .
H H20N 0.7633 0.8449 -0.2896 0.107 Uiso calc U . R 1 . .
C C208 0.6099(10) 0.8985(2) -0.31821(18) 0.091(3) Uani d . . . 1 . .
H H20O 0.4872 0.9076 -0.3184 0.109 Uiso calc U . R 1 . .
H H20P 0.6712 0.9178 -0.3106 0.109 Uiso calc U . R 1 . .
C C209 0.6619(12) 0.9043(3) -0.3557(2) 0.125(3) Uani d . . . 1 . .
H H20Q 0.6001 0.8851 -0.3633 0.15 Uiso calc U . R 1 . .
H H20R 0.7845 0.8952 -0.3555 0.15 Uiso calc U . R 1 . .
C C210 0.6315(14) 0.9487(3) -0.3835(2) 0.172(5) Uani d . . . 1 . .
H H21D 0.5093 0.9571 -0.3859 0.258 Uiso calc U . R 1 . .
H H21E 0.6772 0.9491 -0.4063 0.258 Uiso calc U . R 1 . .
H H21F 0.6884 0.9683 -0.376 0.258 Uiso calc U . R 1 . .
N N1 0.6328(6) 0.38264(14) 0.51066(12) 0.0497(13) Uani d . . . 1 . .
N N2 0.5866(6) 0.45602(14) 0.46380(11) 0.0471(13) Uani d . . . 1 . .
N N3 -0.0502(5) 0.50193(12) 0.43641(10) 0.0329(11) Uani d . . . 1 . .
N N4 -0.0973(5) 0.57460(12) 0.38812(10) 0.0350(11) Uani d . . . 1 . .
N N5 1.3090(5) 0.44711(12) 0.39741(10) 0.0347(11) Uani d . . . 1 . .
N N6 1.2608(5) 0.51993(13) 0.34977(10) 0.0353(11) Uani d . . . 1 . .
N N7 0.5791(6) 0.63933(14) 0.27403(12) 0.0495(13) Uani d . . . 1 . .
N N8 0.6260(6) 0.56605(14) 0.32178(11) 0.0452(12) Uani d . . . 1 . .
N N9 0.7957(6) 0.47778(13) 0.25052(11) 0.0400(12) Uani d . . . 1 . .
N N10 0.8442(6) 0.40472(13) 0.29725(11) 0.0448(13) Uani d . . . 1 . .
N N11 0.1563(5) 0.52202(12) 0.22380(9) 0.0301(11) Uani d . . . 1 . .
N N12 0.1081(5) 0.59367(12) 0.17437(10) 0.0311(11) Uani d . . . 1 . .
N N13 0.5101(6) 0.46270(13) 0.18813(10) 0.0354(11) Uani d . . . 1 . .
N N14 0.4664(5) 0.53380(13) 0.13895(10) 0.0347(11) Uani d . . . 1 . .
N N15 -0.2212(6) 0.65248(14) 0.06219(11) 0.0473(13) Uani d . . . 1 . .
N N16 -0.1716(6) 0.58099(14) 0.11194(11) 0.0419(12) Uani d . . . 1 . .
N N17 1.0347(6) 0.37856(13) 0.11612(11) 0.0396(12) Uani d . . . 1 . .
N N18 0.9842(6) 0.45075(13) 0.06757(10) 0.0389(12) Uani d . . . 1 . .
N N19 0.2989(5) 0.56754(12) -0.00851(10) 0.0319(11) Uani d . . . 1 . .
N N20 0.3451(5) 0.49619(13) 0.04187(10) 0.0320(11) Uani d . . . 1 . .
S S1 0.7343(2) 0.41721(5) 0.47922(4) 0.0625(5) Uani d . . . 1 . .
S S2 -0.19605(18) 0.53204(4) 0.40788(3) 0.0388(4) Uani d . . . 1 . .
S S3 1.40724(18) 0.48982(5) 0.37782(4) 0.0390(4) Uani d . . . 1 . .
S S4 0.4770(2) 0.60510(5) 0.30581(4) 0.0613(5) Uani d . . . 1 . .
S S5 0.9456(2) 0.43928(5) 0.26593(4) 0.0553(5) Uani d . . . 1 . .
S S6 0.00970(18) 0.55168(4) 0.19515(3) 0.0355(4) Uani d . . . 1 . .
S S7 0.61096(18) 0.50437(5) 0.16751(4) 0.0391(4) Uani d . . . 1 . .
S S8 -0.3204(2) 0.61967(5) 0.09549(4) 0.0555(5) Uani d . . . 1 . .
S S9 1.1345(2) 0.41225(5) 0.08321(4) 0.0526(5) Uani d . . . 1 . .
S S10 0.19882(18) 0.52575(5) 0.01315(3) 0.0373(4) Uani d . . . 1 . .

loop_
_atom_site_aniso_label
_atom_site_aniso_U_11
_atom_site_aniso_U_22
_atom_site_aniso_U_33
_atom_site_aniso_U_12
_atom_site_aniso_U_13
_atom_site_aniso_U_23
C1 0.034(4) 0.035(4) 0.024(3) -0.008(3) 0.003(3) -0.007(3)
C2 0.029(4) 0.039(4) 0.039(3) 0.006(3) -0.001(3) -0.013(3)
C3 0.031(4) 0.041(4) 0.033(3) -0.009(3) 0.010(3) -0.008(3)
C4 0.032(4) 0.034(4) 0.029(3) -0.006(3) 0.003(3) -0.010(3)
C5 0.025(4) 0.034(4) 0.033(3) -0.006(3) 0.003(3) -0.010(3)
C6 0.028(4) 0.036(4) 0.029(3) -0.002(3) 0.001(3) -0.010(3)
C7 0.028(4) 0.037(4) 0.032(3) -0.003(3) 0.006(3) -0.007(3)
C8 0.050(4) 0.038(4) 0.044(4) 0.002(3) 0.009(3) -0.008(3)
C9 0.068(5) 0.043(4) 0.040(4) 0.002(4) 0.016(3) -0.005(3)
C10 0.049(4) 0.037(4) 0.041(4) -0.002(3) 0.002(3) -0.007(3)
C11 0.054(5) 0.044(4) 0.055(4) 0.011(3) 0.000(3) -0.016(4)
C12 0.043(4) 0.040(4) 0.040(3) 0.007(3) 0.003(3) -0.007(3)
C13 0.083(6) 0.047(4) 0.050(4) 0.007(4) 0.010(4) 0.002(4)
C14 0.071(5) 0.053(5) 0.055(4) -0.002(4) 0.008(4) 0.003(4)
C15 0.103(7) 0.059(5) 0.056(5) 0.008(4) 0.002(4) -0.001(4)
C16 0.088(6) 0.059(5) 0.072(5) 0.008(4) 0.016(4) 0.002(4)
C17 0.098(6) 0.061(5) 0.058(5) 0.010(4) 0.005(4) 0.010(4)
C18 0.128(8) 0.070(6) 0.061(5) 0.022(5) 0.016(5) -0.001(4)
C19 0.108(7) 0.065(5) 0.063(5) 0.004(5) 0.007(4) 0.003(4)
C20 0.157(10) 0.115(8) 0.065(6) 0.001(7) 0.016(6) 0.003(5)
C21 0.180(11) 0.133(9) 0.081(6) -0.012(7) 0.012(6) 0.020(6)
C22 0.025(4) 0.036(4) 0.024(3) -0.002(3) 0.005(2) -0.012(3)
C23 0.033(4) 0.038(4) 0.031(3) -0.007(3) -0.003(3) -0.005(3)
C24 0.025(4) 0.040(4) 0.043(3) -0.010(3) 0.001(3) -0.016(3)
C25 0.040(4) 0.027(3) 0.028(3) -0.011(3) 0.008(3) -0.013(3)
C26 0.031(4) 0.030(3) 0.027(3) -0.005(3) 0.003(2) -0.012(3)
C27 0.021(3) 0.039(4) 0.026(3) -0.008(3) 0.008(2) -0.014(3)
C28 0.036(4) 0.036(4) 0.029(3) -0.010(3) 0.007(3) -0.010(3)
C29 0.066(5) 0.039(4) 0.050(4) -0.016(3) -0.016(3) -0.003(3)
C30 0.075(5) 0.036(4) 0.068(4) -0.024(4) -0.012(4) -0.007(4)
C31 0.064(5) 0.032(4) 0.043(4) -0.003(3) 0.002(3) -0.007(3)
C32 0.062(5) 0.043(4) 0.041(4) -0.002(3) -0.008(3) -0.008(3)
C33 0.056(4) 0.044(4) 0.038(3) -0.018(3) 0.000(3) -0.014(3)
C34 0.089(6) 0.033(4) 0.056(4) -0.005(4) 0.010(4) 0.001(3)
C35 0.064(5) 0.055(5) 0.057(4) -0.008(4) 0.006(4) 0.007(4)
C36 0.080(6) 0.066(5) 0.057(5) -0.007(4) 0.000(4) 0.004(4)
C37 0.072(5) 0.077(5) 0.055(4) -0.002(4) 0.012(4) 0.000(4)
C38 0.081(6) 0.068(5) 0.057(4) -0.007(4) 0.005(4) 0.001(4)
C39 0.090(7) 0.081(6) 0.074(5) 0.004(5) 0.009(5) 0.006(5)
C40 0.096(7) 0.078(6) 0.067(5) -0.001(5) 0.011(4) 0.008(4)
C41 0.160(10) 0.115(8) 0.071(6) 0.016(7) 0.030(6) 0.000(6)
C42 0.241(14) 0.127(9) 0.082(7) 0.000(8) 0.011(7) 0.039(6)
C43 0.023(4) 0.032(3) 0.029(3) -0.002(3) 0.003(2) -0.009(3)
C44 0.026(4) 0.040(4) 0.035(3) -0.002(3) -0.005(3) -0.012(3)
C45 0.031(4) 0.038(4) 0.043(3) -0.014(3) 0.000(3) -0.011(3)
C46 0.026(4) 0.036(4) 0.030(3) 0.000(3) 0.002(3) -0.014(3)
C47 0.028(4) 0.035(4) 0.031(3) -0.006(3) 0.004(3) -0.011(3)
C48 0.023(3) 0.033(3) 0.026(3) -0.003(3) 0.005(2) -0.013(3)
C49 0.026(4) 0.035(4) 0.040(3) -0.008(3) 0.000(3) -0.007(3)
C50 0.056(5) 0.053(4) 0.047(4) -0.011(4) -0.014(3) -0.013(3)
C51 0.076(5) 0.042(4) 0.057(4) -0.021(4) -0.014(4) -0.008(3)
C52 0.050(4) 0.041(4) 0.047(4) 0.000(3) 0.003(3) -0.008(3)
C53 0.064(5) 0.046(4) 0.041(4) -0.002(4) -0.007(3) -0.011(3)
C54 0.054(4) 0.034(4) 0.037(3) -0.003(3) -0.005(3) -0.008(3)
C55 0.088(6) 0.043(4) 0.054(4) -0.006(4) 0.000(4) 0.003(4)
C56 0.077(6) 0.051(5) 0.058(4) -0.010(4) 0.004(4) 0.002(4)
C57 0.083(6) 0.059(5) 0.062(5) -0.011(4) 0.021(4) -0.003(4)
C58 0.067(6) 0.074(6) 0.076(5) 0.004(4) 0.004(4) 0.003(4)
C59 0.077(6) 0.056(5) 0.060(4) -0.008(4) 0.001(4) 0.003(4)
C60 0.110(7) 0.079(6) 0.078(6) 0.009(5) 0.007(5) -0.001(5)
C61 0.107(7) 0.072(6) 0.062(5) -0.016(5) 0.010(4) 0.008(4)
C62 0.157(10) 0.133(9) 0.082(7) 0.023(7) 0.024(6) -0.004(6)
C63 0.230(14) 0.157(10) 0.081(7) -0.006(9) 0.013(7) 0.024(7)
C64 0.027(4) 0.027(3) 0.035(3) 0.005(3) -0.009(3) -0.012(3)
C65 0.036(4) 0.037(4) 0.034(3) 0.007(3) 0.001(3) -0.011(3)
C66 0.033(4) 0.043(4) 0.028(3) -0.001(3) 0.008(3) -0.007(3)
C67 0.030(4) 0.033(4) 0.033(3) -0.005(3) 0.000(3) -0.010(3)
C68 0.024(4) 0.041(4) 0.044(4) 0.008(3) -0.008(3) -0.018(3)
C69 0.025(4) 0.040(4) 0.028(3) -0.006(3) 0.007(3) -0.007(3)
C70 0.034(4) 0.032(4) 0.037(3) -0.003(3) -0.001(3) -0.011(3)
C71 0.054(4) 0.034(4) 0.043(4) 0.005(3) 0.009(3) 0.001(3)
C72 0.067(5) 0.043(4) 0.041(4) 0.003(4) 0.015(3) 0.001(3)
C73 0.051(4) 0.033(4) 0.045(4) -0.004(3) -0.002(3) -0.006(3)
C74 0.055(5) 0.034(4) 0.056(4) 0.019(3) -0.007(3) -0.012(3)
C75 0.045(4) 0.045(4) 0.043(4) 0.002(3) 0.006(3) -0.019(3)
C76 0.084(6) 0.043(4) 0.061(4) 0.006(4) -0.006(4) -0.008(4)
C77 0.074(5) 0.050(4) 0.056(4) 0.005(4) 0.006(4) 0.005(4)
C78 0.094(6) 0.056(5) 0.051(4) 0.007(4) 0.004(4) 0.002(4)
C79 0.113(7) 0.067(5) 0.062(5) 0.002(5) 0.005(4) 0.005(4)
C80 0.107(7) 0.073(6) 0.064(5) 0.005(5) 0.008(4) 0.010(4)
C81 0.127(8) 0.078(6) 0.069(5) 0.012(5) 0.011(5) 0.009(5)
C82 0.123(8) 0.071(6) 0.072(5) -0.002(5) -0.001(5) 0.006(5)
C83 0.174(10) 0.106(7) 0.064(6) 0.007(7) 0.005(6) 0.004(5)
C84 0.182(11) 0.139(9) 0.076(6) -0.011(8) 0.003(6) 0.019(6)
C85 0.034(4) 0.027(3) 0.029(3) 0.005(3) -0.006(3) -0.006(3)
C86 0.038(4) 0.038(4) 0.021(3) -0.009(3) 0.009(3) -0.004(3)
C87 0.031(4) 0.032(3) 0.037(3) 0.004(3) 0.001(3) -0.014(3)
C88 0.024(4) 0.027(3) 0.033(3) -0.002(3) 0.000(3) -0.013(3)
C89 0.027(4) 0.030(3) 0.027(3) 0.002(3) -0.003(3) -0.006(3)
C90 0.024(4) 0.046(4) 0.034(3) -0.005(3) 0.002(3) -0.012(3)
C91 0.029(4) 0.028(3) 0.034(3) -0.007(3) 0.002(3) -0.005(3)
C92 0.049(4) 0.030(4) 0.035(3) 0.004(3) 0.001(3) -0.005(3)
C93 0.047(4) 0.045(4) 0.053(4) 0.002(3) 0.007(3) -0.022(3)
C94 0.045(4) 0.026(4) 0.050(4) -0.001(3) 0.002(3) -0.002(3)
C95 0.057(5) 0.041(4) 0.041(4) -0.005(3) 0.021(3) -0.005(3)
C96 0.051(4) 0.032(4) 0.044(4) 0.010(3) 0.008(3) -0.004(3)
C97 0.082(6) 0.036(4) 0.055(4) 0.001(4) 0.012(4) -0.003(3)
C98 0.072(5) 0.038(4) 0.061(4) 0.000(3) 0.007(4) -0.001(3)
C99 0.085(6) 0.045(4) 0.054(4) 0.004(4) 0.013(4) 0.004(4)
C100 0.104(6) 0.051(5) 0.057(4) 0.008(4) 0.011(4) 0.007(4)
C101 0.098(6) 0.056(5) 0.050(4) 0.013(4) 0.012(4) 0.006(4)
C102 0.098(7) 0.082(6) 0.064(5) 0.010(5) 0.013(4) 0.000(5)
C103 0.114(7) 0.088(6) 0.065(5) -0.005(5) 0.015(5) 0.005(5)
C104 0.157(10) 0.120(8) 0.078(6) 0.010(7) 0.023(6) 0.015(6)
C105 0.202(12) 0.153(10) 0.090(7) -0.016(9) 0.019(7) 0.033(7)
C106 0.026(4) 0.027(3) 0.026(3) 0.002(3) 0.000(2) -0.007(3)
C107 0.022(3) 0.040(4) 0.033(3) -0.005(3) -0.003(2) -0.012(3)
C108 0.027(4) 0.034(3) 0.035(3) -0.009(3) 0.001(3) -0.007(3)
C109 0.022(3) 0.033(3) 0.038(3) -0.004(3) 0.001(3) -0.018(3)
C110 0.023(4) 0.033(3) 0.032(3) 0.009(3) -0.002(2) -0.017(3)
C111 0.026(4) 0.024(3) 0.031(3) -0.002(3) 0.004(2) -0.011(3)
C112 0.032(4) 0.028(3) 0.031(3) 0.004(3) 0.001(2) -0.008(3)
C113 0.061(5) 0.031(4) 0.052(4) -0.012(3) -0.011(3) -0.011(3)
C114 0.073(5) 0.035(4) 0.058(4) -0.014(3) -0.012(4) -0.002(3)
C115 0.049(4) 0.040(4) 0.046(4) -0.009(3) 0.004(3) -0.008(3)
C116 0.046(4) 0.048(4) 0.033(3) -0.005(3) -0.005(3) -0.001(3)
C117 0.043(4) 0.038(4) 0.037(3) -0.009(3) 0.002(3) -0.016(3)
C118 0.092(6) 0.041(4) 0.051(4) -0.004(4) -0.006(4) 0.012(3)
C119 0.067(5) 0.054(5) 0.061(5) -0.012(4) 0.008(4) 0.003(4)
C120 0.083(6) 0.055(5) 0.059(5) -0.002(4) 0.008(4) 0.008(4)
C121 0.088(6) 0.073(5) 0.058(5) -0.003(4) 0.008(4) 0.010(4)
C122 0.087(6) 0.069(5) 0.055(4) -0.015(4) -0.001(4) 0.021(4)
C123 0.098(7) 0.082(6) 0.067(5) -0.002(5) 0.014(4) 0.007(5)
C124 0.120(8) 0.077(6) 0.072(5) 0.002(5) -0.001(5) 0.005(5)
C125 0.173(10) 0.116(8) 0.069(6) 0.016(7) 0.027(6) 0.009(6)
C126 0.227(13) 0.140(9) 0.088(7) -0.013(9) 0.016(7) 0.019(7)
C127 0.027(4) 0.041(4) 0.025(3) 0.001(3) 0.003(2) -0.013(3)
C128 0.027(4) 0.037(4) 0.034(3) -0.006(3) 0.001(2) -0.014(3)
C129 0.045(4) 0.030(3) 0.035(3) -0.011(3) 0.000(3) -0.008(3)
C130 0.029(4) 0.032(3) 0.031(3) 0.001(3) -0.003(3) -0.011(3)
C131 0.028(4) 0.040(4) 0.027(3) -0.004(3) 0.008(3) -0.017(3)
C132 0.028(4) 0.034(3) 0.026(3) -0.002(3) 0.004(2) -0.012(3)
C133 0.028(4) 0.032(4) 0.036(3) 0.001(3) 0.004(3) -0.012(3)
C134 0.063(5) 0.034(4) 0.042(3) -0.013(3) -0.010(3) -0.011(3)
C135 0.070(5) 0.035(4) 0.058(4) -0.019(3) 0.000(4) -0.011(3)
C136 0.055(4) 0.032(4) 0.039(3) -0.007(3) 0.006(3) -0.003(3)
C137 0.060(5) 0.054(4) 0.034(3) -0.004(4) -0.011(3) -0.006(3)
C138 0.041(4) 0.033(3) 0.035(3) -0.007(3) -0.002(3) -0.012(3)
C139 0.082(6) 0.045(4) 0.062(5) -0.003(4) 0.007(4) -0.006(4)
C140 0.065(5) 0.050(4) 0.060(4) -0.007(4) 0.008(4) 0.001(4)
C141 0.093(6) 0.055(5) 0.066(5) -0.019(4) 0.022(4) 0.001(4)
C142 0.069(5) 0.064(5) 0.065(5) -0.004(4) 0.013(4) 0.002(4)
C143 0.085(6) 0.063(5) 0.061(5) -0.010(4) 0.009(4) -0.004(4)
C144 0.091(6) 0.074(6) 0.072(5) 0.005(5) 0.005(4) -0.007(5)
C145 0.097(7) 0.087(6) 0.067(5) -0.010(5) 0.012(4) -0.010(5)
C146 0.162(10) 0.121(8) 0.085(7) -0.015(7) 0.022(6) 0.002(6)
C147 0.269(15) 0.135(9) 0.087(7) -0.042(9) 0.007(8) 0.045(7)
C148 0.026(4) 0.036(3) 0.027(3) 0.001(3) -0.008(3) -0.013(3)
C149 0.027(4) 0.041(4) 0.032(3) 0.000(3) 0.009(3) -0.013(3)
C150 0.028(4) 0.044(4) 0.037(3) 0.006(3) 0.000(3) -0.011(3)
C151 0.042(4) 0.030(3) 0.025(3) -0.006(3) 0.005(3) -0.007(3)
C152 0.030(4) 0.040(4) 0.032(3) 0.005(3) -0.003(3) -0.016(3)
C153 0.026(4) 0.045(4) 0.025(3) -0.008(3) 0.004(3) -0.011(3)
C154 0.025(3) 0.033(4) 0.044(4) 0.000(3) -0.001(3) -0.010(3)
C155 0.045(4) 0.049(4) 0.044(4) 0.010(3) 0.011(3) -0.001(3)
C156 0.065(5) 0.060(5) 0.045(4) 0.013(4) 0.013(3) -0.005(4)
C157 0.052(5) 0.042(4) 0.055(4) -0.001(3) 0.003(3) -0.009(3)
C158 0.058(5) 0.035(4) 0.058(4) 0.004(3) 0.000(3) -0.008(3)
C159 0.047(4) 0.051(4) 0.039(4) -0.008(3) 0.003(3) -0.012(3)
C160 0.108(7) 0.052(5) 0.065(5) 0.010(4) -0.005(4) 0.010(4)
C161 0.104(7) 0.064(5) 0.053(5) 0.008(4) 0.005(4) 0.005(4)
C162 0.105(7) 0.070(5) 0.060(5) 0.008(5) -0.004(4) 0.010(4)
C163 0.119(8) 0.069(6) 0.079(6) 0.009(5) 0.013(5) -0.008(5)
C164 0.126(8) 0.070(6) 0.065(5) 0.010(5) 0.001(5) 0.009(4)
C165 0.154(9) 0.090(7) 0.076(6) 0.002(6) 0.029(6) -0.003(5)
C166 0.158(9) 0.083(7) 0.073(6) 0.005(6) 0.006(6) 0.001(5)
C167 0.238(14) 0.132(10) 0.088(8) -0.005(9) 0.038(8) -0.003(7)
C168 0.294(17) 0.138(10) 0.104(8) 0.013(10) 0.034(9) 0.010(7)
C169 0.025(4) 0.028(3) 0.027(3) -0.005(3) 0.001(2) -0.009(3)
C170 0.020(3) 0.036(3) 0.031(3) 0.003(3) 0.002(2) -0.012(3)
C171 0.035(4) 0.033(3) 0.024(3) -0.004(3) 0.010(2) -0.003(3)
C172 0.024(4) 0.032(3) 0.029(3) -0.003(3) 0.005(2) -0.010(3)
C173 0.025(4) 0.023(3) 0.034(3) 0.001(3) -0.002(3) -0.006(3)
C174 0.017(3) 0.037(3) 0.032(3) -0.004(3) 0.004(2) -0.015(3)
C175 0.039(4) 0.032(4) 0.030(3) 0.004(3) 0.005(3) -0.004(3)
C176 0.052(4) 0.049(4) 0.048(4) 0.016(3) 0.011(3) -0.007(3)
C177 0.072(5) 0.051(4) 0.046(4) 0.014(4) 0.015(3) 0.000(4)
C178 0.050(4) 0.044(4) 0.049(4) 0.001(3) 0.006(3) 0.003(3)
C179 0.048(4) 0.043(4) 0.055(4) 0.000(3) 0.000(3) -0.007(3)
C180 0.041(4) 0.039(4) 0.037(3) -0.003(3) 0.004(3) -0.005(3)
C181 0.080(6) 0.052(5) 0.066(5) 0.011(4) 0.018(4) 0.017(4)
C182 0.096(6) 0.046(4) 0.049(4) -0.001(4) 0.001(4) 0.013(4)
C183 0.077(6) 0.063(5) 0.066(5) 0.006(4) -0.001(4) 0.007(4)
C184 0.106(7) 0.044(4) 0.069(5) 0.007(4) 0.006(4) 0.004(4)
C185 0.080(6) 0.059(5) 0.065(5) 0.006(4) 0.014(4) 0.000(4)
C186 0.127(8) 0.081(6) 0.059(5) 0.002(5) 0.013(5) 0.003(5)
C187 0.120(8) 0.076(6) 0.071(6) 0.001(5) 0.003(5) 0.020(5)
C188 0.241(13) 0.124(9) 0.066(6) 0.013(8) 0.046(7) 0.025(6)
C189 0.254(15) 0.147(10) 0.106(8) 0.003(10) 0.045(8) 0.039(7)
C190 0.022(4) 0.033(3) 0.025(3) -0.002(3) 0.003(2) -0.010(3)
C191 0.026(4) 0.035(4) 0.030(3) 0.003(3) -0.004(2) -0.009(3)
C192 0.025(4) 0.039(4) 0.039(3) -0.009(3) 0.005(3) -0.015(3)
C193 0.029(4) 0.032(3) 0.023(3) -0.006(3) 0.005(2) -0.009(3)
C194 0.022(4) 0.026(3) 0.025(3) -0.003(3) 0.003(2) -0.004(2)
C195 0.021(3) 0.030(3) 0.026(3) 0.003(3) 0.002(2) -0.012(3)
C196 0.021(3) 0.032(3) 0.036(3) -0.011(3) 0.005(2) -0.011(3)
C197 0.045(4) 0.035(4) 0.036(3) -0.008(3) -0.001(3) -0.011(3)
C198 0.055(4) 0.035(4) 0.035(3) -0.004(3) -0.006(3) -0.003(3)
C199 0.052(4) 0.034(4) 0.036(3) 0.004(3) -0.002(3) 0.001(3)
C200 0.065(5) 0.042(4) 0.061(4) -0.015(3) -0.006(3) -0.017(3)
C201 0.048(4) 0.036(4) 0.039(3) -0.009(3) -0.008(3) 0.000(3)
C202 0.088(6) 0.039(4) 0.054(4) -0.005(4) 0.008(4) 0.006(3)
C203 0.065(5) 0.052(5) 0.055(4) -0.011(4) 0.006(4) 0.005(4)
C204 0.102(7) 0.068(5) 0.060(5) -0.009(5) 0.006(4) 0.006(4)
C205 0.073(6) 0.080(6) 0.053(4) -0.004(4) 0.011(4) 0.009(4)
C206 0.088(6) 0.076(6) 0.062(5) 0.000(5) 0.011(4) 0.009(4)
C207 0.097(7) 0.076(6) 0.069(5) 0.005(5) 0.006(4) 0.000(5)
C208 0.099(7) 0.078(6) 0.063(5) -0.012(5) 0.010(4) 0.013(4)
C209 0.145(9) 0.123(8) 0.071(6) -0.010(7) 0.015(6) 0.008(6)
C210 0.229(13) 0.138(9) 0.085(7) -0.045(8) -0.012(7) 0.042(6)
N1 0.034(3) 0.043(3) 0.058(3) 0.004(3) 0.002(2) -0.003(3)
N2 0.030(3) 0.054(3) 0.046(3) 0.002(3) 0.005(2) -0.006(3)
N3 0.025(3) 0.036(3) 0.033(2) -0.003(2) 0.005(2) -0.007(2)
N4 0.026(3) 0.038(3) 0.038(3) -0.002(2) -0.003(2) -0.009(2)
N5 0.025(3) 0.036(3) 0.037(3) 0.003(2) -0.005(2) -0.007(2)
N6 0.033(3) 0.037(3) 0.033(2) -0.003(2) 0.002(2) -0.008(2)
N7 0.035(3) 0.046(3) 0.055(3) 0.001(3) 0.004(2) -0.006(3)
N8 0.034(3) 0.046(3) 0.046(3) 0.000(3) 0.003(2) -0.006(2)
N9 0.029(3) 0.041(3) 0.039(3) -0.003(2) 0.006(2) -0.002(2)
N10 0.024(3) 0.039(3) 0.058(3) 0.005(2) -0.002(2) -0.003(3)
N11 0.029(3) 0.028(3) 0.029(2) -0.004(2) 0.004(2) -0.006(2)
N12 0.032(3) 0.028(3) 0.032(2) -0.008(2) 0.008(2) -0.009(2)
N13 0.024(3) 0.042(3) 0.037(3) 0.000(2) -0.002(2) -0.012(2)
N14 0.029(3) 0.037(3) 0.034(2) -0.006(2) 0.005(2) -0.008(2)
N15 0.041(3) 0.045(3) 0.046(3) -0.002(3) 0.001(2) -0.005(2)
N16 0.031(3) 0.045(3) 0.036(3) 0.002(2) 0.003(2) -0.001(2)
N17 0.030(3) 0.035(3) 0.039(3) 0.005(2) 0.003(2) 0.002(2)
N18 0.028(3) 0.043(3) 0.034(3) 0.002(2) 0.000(2) -0.001(2)
N19 0.025(3) 0.035(3) 0.030(2) -0.002(2) -0.001(2) -0.005(2)
N20 0.018(3) 0.039(3) 0.036(2) -0.003(2) -0.002(2) -0.010(2)
S1 0.0292(11) 0.0587(12) 0.0728(12) 0.0052(9) 0.0108(8) 0.0044(9)
S2 0.0270(9) 0.0430(10) 0.0407(8) -0.0043(7) -0.0014(7) -0.0083(7)
S3 0.0284(9) 0.0438(9) 0.0407(8) -0.0059(7) -0.0015(7) -0.0098(7)
S4 0.0298(10) 0.0594(12) 0.0711(11) 0.0064(9) 0.0110(8) 0.0010(9)
S5 0.0287(10) 0.0476(11) 0.0676(11) 0.0029(8) 0.0091(8) 0.0029(9)
S6 0.0239(9) 0.0383(9) 0.0388(8) -0.0022(7) -0.0019(6) -0.0076(7)
S7 0.0259(9) 0.0451(10) 0.0413(8) -0.0053(7) -0.0016(7) -0.0091(7)
S8 0.0316(10) 0.0580(11) 0.0583(10) 0.0096(8) 0.0079(8) -0.0032(9)
S9 0.0287(10) 0.0531(11) 0.0551(10) 0.0077(8) 0.0079(7) 0.0015(8)
S10 0.0233(9) 0.0453(9) 0.0378(8) -0.0058(7) -0.0011(6) -0.0079(7)

loop_
_atom_type_symbol
_atom_type_description
_atom_type_scat_dispersion_real
_atom_type_scat_dispersion_imag
_atom_type_scat_source
C C 0.0033 0.0016 'International Tables Vol C Tables 4.2.6.8 and 6.1.1.4'
H H 0.0000 0.0000 'International Tables Vol C Tables 4.2.6.8 and 6.1.1.4'
N N 0.0061 0.0033 'International Tables Vol C Tables 4.2.6.8 and 6.1.1.4'
S S 0.1246 0.1234 'International Tables Vol C Tables 4.2.6.8 and 6.1.1.4'

loop_
_geom_angle_atom_site_label_1
_geom_angle_atom_site_label_2
_geom_angle_atom_site_label_3
_geom_angle_site_symmetry_1
_geom_angle_site_symmetry_3
_geom_angle
_geom_angle_publ_flag
C2 C1 C6 . . 114.6(5) ?
C2 C1 C22 . . 123.0(5) ?
C6 C1 C22 . . 122.3(5) ?
C1 C2 C3 . . 124.1(6) ?
C1 C2 H2 . . 118.0 ?
C3 C2 H2 . . 118.0 ?
C4 C3 C2 . . 123.5(5) ?
C4 C3 H3 . . 118.3 ?
C2 C3 H3 . . 118.3 ?
C3 C4 C5 . . 114.3(5) ?
C3 C4 C7 . . 122.2(5) ?
C5 C4 C7 . . 123.5(5) ?
N1 C5 C6 . . 112.8(5) ?
N1 C5 C4 . . 124.9(5) ?
C6 C5 C4 . . 122.2(5) ?
N2 C6 C5 . . 112.9(5) ?
N2 C6 C1 . . 125.8(5) ?
C5 C6 C1 . . 121.3(5) ?
C12 C7 C8 . . 117.7(5) ?
C12 C7 C4 . . 123.2(5) ?
C8 C7 C4 . . 119.1(5) ?
C9 C8 C7 . . 120.6(6) ?
C9 C8 H8 . . 119.7 ?
C7 C8 H8 . . 119.7 ?
C8 C9 C10 . . 121.4(6) ?
C8 C9 H9 . . 119.3 ?
C10 C9 H9 . . 119.3 ?
C11 C10 C9 . . 116.9(6) ?
C11 C10 C13 . . 120.5(6) ?
C9 C10 C13 . . 122.7(6) ?
C10 C11 C12 . . 123.2(6) ?
C10 C11 H11 . . 118.4 ?
C12 C11 H11 . . 118.4 ?
C11 C12 C7 . . 120.2(6) ?
C11 C12 H12 . . 119.9 ?
C7 C12 H12 . . 119.9 ?
C14 C13 C10 . . 118.4(5) ?
C14 C13 H13A . . 107.7 ?
C10 C13 H13A . . 107.7 ?
C14 C13 H13B . . 107.7 ?
C10 C13 H13B . . 107.7 ?
H13A C13 H13B . . 107.1 ?
C13 C14 C15 . . 113.9(6) ?
C13 C14 H14A . . 108.8 ?
C15 C14 H14A . . 108.8 ?
C13 C14 H14B . . 108.8 ?
C15 C14 H14B . . 108.8 ?
H14A C14 H14B . . 107.7 ?
C16 C15 C14 . . 116.1(6) ?
C16 C15 H15A . . 108.3 ?
C14 C15 H15A . . 108.3 ?
C16 C15 H15B . . 108.3 ?
C14 C15 H15B . . 108.3 ?
H15A C15 H15B . . 107.4 ?
C15 C16 C17 . . 117.5(6) ?
C15 C16 H16A . . 107.9 ?
C17 C16 H16A . . 107.9 ?
C15 C16 H16B . . 107.9 ?
C17 C16 H16B . . 107.9 ?
H16A C16 H16B . . 107.2 ?
C18 C17 C16 . . 115.9(6) ?
C18 C17 H17A . . 108.3 ?
C16 C17 H17A . . 108.3 ?
C18 C17 H17B . . 108.3 ?
C16 C17 H17B . . 108.3 ?
H17A C17 H17B . . 107.4 ?
C17 C18 C19 . . 118.5(6) ?
C17 C18 H18A . . 107.7 ?
C19 C18 H18A . . 107.7 ?
C17 C18 H18B . . 107.7 ?
C19 C18 H18B . . 107.7 ?
H18A C18 H18B . . 107.1 ?
C18 C19 C20 . . 116.7(7) ?
C18 C19 H19A . . 108.1 ?
C20 C19 H19A . . 108.1 ?
C18 C19 H19B . . 108.1 ?
C20 C19 H19B . . 108.1 ?
H19A C19 H19B . . 107.3 ?
C21 C20 C19 . . 117.9(8) ?
C21 C20 H20A . . 107.8 ?
C19 C20 H20A . . 107.8 ?
C21 C20 H20B . . 107.8 ?
C19 C20 H20B . . 107.8 ?
H20A C20 H20B . . 107.2 ?
C20 C21 H21A . . 109.5 ?
C20 C21 H21B . . 109.5 ?
H21A C21 H21B . . 109.5 ?
C20 C21 H21C . . 109.5 ?
H21A C21 H21C . . 109.5 ?
H21B C21 H21C . . 109.5 ?
C23 C22 C27 . . 115.2(5) ?
C23 C22 C1 . . 122.9(5) ?
C27 C22 C1 . . 121.9(5) ?
C22 C23 C24 . . 123.0(5) ?
C22 C23 H23 . . 118.5 ?
C24 C23 H23 . . 118.5 ?
C25 C24 C23 . . 124.3(5) ?
C25 C24 H24 . . 117.9 ?
C23 C24 H24 . . 117.9 ?
C24 C25 C26 . . 114.6(5) ?
C24 C25 C28 . . 123.2(5) ?
C26 C25 C28 . . 122.2(5) ?
N4 C26 C27 . . 112.7(5) ?
N4 C26 C25 . . 125.8(5) ?
C27 C26 C25 . . 121.5(5) ?
N3 C27 C26 . . 113.3(4) ?
N3 C27 C22 . . 125.2(5) ?
C26 C27 C22 . . 121.4(5) ?
C29 C28 C33 . . 117.2(5) ?
C29 C28 C25 . . 120.3(4) ?
C33 C28 C25 . . 122.5(5) ?
C30 C29 C28 . . 120.8(5) ?
C30 C29 H29 . . 119.6 ?
C28 C29 H29 . . 119.6 ?
C29 C30 C31 . . 122.4(5) ?
C29 C30 H30 . . 118.8 ?
C31 C30 H30 . . 118.8 ?
C32 C31 C30 . . 115.9(5) ?
C32 C31 C34 . . 121.9(5) ?
C30 C31 C34 . . 122.2(5) ?
C33 C32 C31 . . 123.2(5) ?
C33 C32 H32 . . 118.4 ?
C31 C32 H32 . . 118.4 ?
C32 C33 C28 . . 120.4(5) ?
C32 C33 H33 . . 119.8 ?
C28 C33 H33 . . 119.8 ?
C35 C34 C31 . . 116.0(5) ?
C35 C34 H34A . . 108.3 ?
C31 C34 H34A . . 108.3 ?
C35 C34 H34B . . 108.3 ?
C31 C34 H34B . . 108.3 ?
H34A C34 H34B . . 107.4 ?
C34 C35 C36 . . 112.6(6) ?
C34 C35 H35A . . 109.1 ?
C36 C35 H35A . . 109.1 ?
C34 C35 H35B . . 109.1 ?
C36 C35 H35B . . 109.1 ?
H35A C35 H35B . . 107.8 ?
C37 C36 C35 . . 117.6(6) ?
C37 C36 H36A . . 107.9 ?
C35 C36 H36A . . 107.9 ?
C37 C36 H36B . . 107.9 ?
C35 C36 H36B . . 107.9 ?
H36A C36 H36B . . 107.2 ?
C36 C37 C38 . . 115.2(6) ?
C36 C37 H37A . . 108.5 ?
C38 C37 H37A . . 108.5 ?
C36 C37 H37B . . 108.5 ?
C38 C37 H37B . . 108.5 ?
H37A C37 H37B . . 107.5 ?
C39 C38 C37 . . 116.1(6) ?
C39 C38 H38A . . 108.3 ?
C37 C38 H38A . . 108.3 ?
C39 C38 H38B . . 108.3 ?
C37 C38 H38B . . 108.3 ?
H38A C38 H38B . . 107.4 ?
C38 C39 C40 . . 116.9(7) ?
C38 C39 H39A . . 108.1 ?
C40 C39 H39A . . 108.1 ?
C38 C39 H39B . . 108.1 ?
C40 C39 H39B . . 108.1 ?
H39A C39 H39B . . 107.3 ?
C39 C40 C41 . . 115.7(7) ?
C39 C40 H40A . . 108.4 ?
C41 C40 H40A . . 108.4 ?
C39 C40 H40B . . 108.4 ?
C41 C40 H40B . . 108.4 ?
H40A C40 H40B . . 107.4 ?
C42 C41 C40 . . 116.3(8) ?
C42 C41 H41A . . 108.2 ?
C40 C41 H41A . . 108.2 ?
C42 C41 H41B . . 108.2 ?
C40 C41 H41B . . 108.2 ?
H41A C41 H41B . . 107.4 ?
C41 C42 H42A . . 109.5 ?
C41 C42 H42B . . 109.5 ?
H42A C42 H42B . . 109.5 ?
C41 C42 H42C . . 109.5 ?
H42A C42 H42C . . 109.5 ?
H42B C42 H42C . . 109.5 ?
C44 C43 C48 . . 114.1(5) ?
C44 C43 C64 . . 123.7(5) ?
C48 C43 C64 . . 122.2(5) ?
C43 C44 C45 . . 124.5(5) ?
C43 C44 H44 . . 117.7 ?
C45 C44 H44 . . 117.7 ?
C46 C45 C44 . . 123.1(5) ?
C46 C45 H45 . . 118.5 ?
C44 C45 H45 . . 118.5 ?
C45 C46 C47 . . 114.8(5) ?
C45 C46 C49 . . 121.9(5) ?
C47 C46 C49 . . 123.2(5) ?
N5 C47 C46 . . 125.0(5) ?
N5 C47 C48 . . 113.5(5) ?
C46 C47 C48 . . 121.4(5) ?
N6 C48 C47 . . 112.4(4) ?
N6 C48 C43 . . 125.6(5) ?
C47 C48 C43 . . 122.0(5) ?
C50 C49 C54 . . 116.2(5) ?
C50 C49 C46 . . 121.1(4) ?
C54 C49 C46 . . 122.7(5) ?
C51 C50 C49 . . 121.4(5) ?
C51 C50 H50 . . 119.3 ?
C49 C50 H50 . . 119.3 ?
C50 C51 C52 . . 122.4(5) ?
C50 C51 H51 . . 118.8 ?
C52 C51 H51 . . 118.8 ?
C51 C52 C53 . . 116.1(5) ?
C51 C52 C55 . . 123.0(6) ?
C53 C52 C55 . . 120.9(5) ?
C54 C53 C52 . . 122.1(5) ?
C54 C53 H53 . . 118.9 ?
C52 C53 H53 . . 118.9 ?
C53 C54 C49 . . 121.9(5) ?
C53 C54 H54 . . 119.1 ?
C49 C54 H54 . . 119.1 ?
C56 C55 C52 . . 117.3(5) ?
C56 C55 H55A . . 108.0 ?
C52 C55 H55A . . 108.0 ?
C56 C55 H55B . . 108.0 ?
C52 C55 H55B . . 108.0 ?
H55A C55 H55B . . 107.2 ?
C55 C56 C57 . . 112.7(6) ?
C55 C56 H56A . . 109.1 ?
C57 C56 H56A . . 109.1 ?
C55 C56 H56B . . 109.1 ?
C57 C56 H56B . . 109.1 ?
H56A C56 H56B . . 107.8 ?
C58 C57 C56 . . 117.9(6) ?
C58 C57 H57A . . 107.8 ?
C56 C57 H57A . . 107.8 ?
C58 C57 H57B . . 107.8 ?
C56 C57 H57B . . 107.8 ?
H57A C57 H57B . . 107.2 ?
C57 C58 C59 . . 115.4(6) ?
C57 C58 H58A . . 108.4 ?
C59 C58 H58A . . 108.4 ?
C57 C58 H58B . . 108.4 ?
C59 C58 H58B . . 108.4 ?
H58A C58 H58B . . 107.5 ?
C60 C59 C58 . . 115.4(6) ?
C60 C59 H59A . . 108.4 ?
C58 C59 H59A . . 108.4 ?
C60 C59 H59B . . 108.4 ?
C58 C59 H59B . . 108.4 ?
H59A C59 H59B . . 107.5 ?
C59 C60 C61 . . 116.5(7) ?
C59 C60 H60A . . 108.2 ?
C61 C60 H60A . . 108.2 ?
C59 C60 H60B . . 108.2 ?
C61 C60 H60B . . 108.2 ?
H60A C60 H60B . . 107.3 ?
C62 C61 C60 . . 116.1(7) ?
C62 C61 H61A . . 108.3 ?
C60 C61 H61A . . 108.3 ?
C62 C61 H61B . . 108.3 ?
C60 C61 H61B . . 108.3 ?
H61A C61 H61B . . 107.4 ?
C63 C62 C61 . . 117.2(8) ?
C63 C62 H62A . . 108.0 ?
C61 C62 H62A . . 108.0 ?
C63 C62 H62B . . 108.0 ?
C61 C62 H62B . . 108.0 ?
H62A C62 H62B . . 107.2 ?
C62 C63 H63A . . 109.5 ?
C62 C63 H63B . . 109.5 ?
H63A C63 H63B . . 109.5 ?
C62 C63 H63C . . 109.5 ?
H63A C63 H63C . . 109.5 ?
H63B C63 H63C . . 109.5 ?
C65 C64 C69 . . 114.5(5) ?
C65 C64 C43 . . 122.6(5) ?
C69 C64 C43 . . 122.8(5) ?
C64 C65 C66 . . 123.6(5) ?
C64 C65 H65 . . 118.2 ?
C66 C65 H65 . . 118.2 ?
C67 C66 C65 . . 124.2(5) ?
C67 C66 H66 . . 117.9 ?
C65 C66 H66 . . 117.9 ?
C66 C67 C68 . . 114.6(5) ?
C66 C67 C70 . . 123.1(5) ?
C68 C67 C70 . . 122.3(5) ?
N7 C68 C69 . . 112.9(6) ?
N7 C68 C67 . . 125.9(5) ?
C69 C68 C67 . . 121.2(5) ?
N8 C69 C68 . . 113.7(5) ?
N8 C69 C64 . . 124.4(5) ?
C68 C69 C64 . . 121.9(5) ?
C75 C70 C71 . . 116.9(5) ?
C75 C70 C67 . . 124.1(5) ?
C71 C70 C67 . . 119.0(5) ?
C72 C71 C70 . . 121.8(6) ?
C72 C71 H71 . . 119.1 ?
C70 C71 H71 . . 119.1 ?
C71 C72 C73 . . 121.3(6) ?
C71 C72 H72 . . 119.4 ?
C73 C72 H72 . . 119.4 ?
C74 C73 C72 . . 116.2(5) ?
C74 C73 C76 . . 120.5(6) ?
C72 C73 C76 . . 123.2(6) ?
C73 C74 C75 . . 123.3(6) ?
C73 C74 H74 . . 118.4 ?
C75 C74 H74 . . 118.4 ?
C74 C75 C70 . . 120.6(6) ?
C74 C75 H75 . . 119.7 ?
C70 C75 H75 . . 119.7 ?
C77 C76 C73 . . 116.9(5) ?
C77 C76 H76A . . 108.1 ?
C73 C76 H76A . . 108.1 ?
C77 C76 H76B . . 108.1 ?
C73 C76 H76B . . 108.1 ?
H76A C76 H76B . . 107.3 ?
C76 C77 C78 . . 113.7(5) ?
C76 C77 H77A . . 108.8 ?
C78 C77 H77A . . 108.8 ?
C76 C77 H77B . . 108.8 ?
C78 C77 H77B . . 108.8 ?
H77A C77 H77B . . 107.7 ?
C79 C78 C77 . . 116.7(6) ?
C79 C78 H78A . . 108.1 ?
C77 C78 H78A . . 108.1 ?
C79 C78 H78B . . 108.1 ?
C77 C78 H78B . . 108.1 ?
H78A C78 H78B . . 107.3 ?
C78 C79 C80 . . 117.3(6) ?
C78 C79 H79A . . 108.0 ?
C80 C79 H79A . . 108.0 ?
C78 C79 H79B . . 108.0 ?
C80 C79 H79B . . 108.0 ?
H79A C79 H79B . . 107.2 ?
C81 C80 C79 . . 115.6(7) ?
C81 C80 H80A . . 108.4 ?
C79 C80 H80A . . 108.4 ?
C81 C80 H80B . . 108.4 ?
C79 C80 H80B . . 108.4 ?
H80A C80 H80B . . 107.4 ?
C82 C81 C80 . . 117.9(7) ?
C82 C81 H81A . . 107.8 ?
C80 C81 H81A . . 107.8 ?
C82 C81 H81B . . 107.8 ?
C80 C81 H81B . . 107.8 ?
H81A C81 H81B . . 107.2 ?
C83 C82 C81 . . 116.3(7) ?
C83 C82 H82A . . 108.2 ?
C81 C82 H82A . . 108.2 ?
C83 C82 H82B . . 108.2 ?
C81 C82 H82B . . 108.2 ?
H82A C82 H82B . . 107.4 ?
C84 C83 C82 . . 118.5(8) ?
C84 C83 H83A . . 107.7 ?
C82 C83 H83A . . 107.7 ?
C84 C83 H83B . . 107.7 ?
C82 C83 H83B . . 107.7 ?
H83A C83 H83B . . 107.1 ?
C83 C84 H84A . . 109.5 ?
C83 C84 H84B . . 109.5 ?
H84A C84 H84B . . 109.5 ?
C83 C84 H84C . . 109.5 ?
H84A C84 H84C . . 109.5 ?
H84B C84 H84C . . 109.5 ?
C86 C85 C90 . . 114.8(5) ?
C86 C85 C91 . . 122.1(5) ?
C90 C85 C91 . . 123.1(5) ?
C85 C86 C87 . . 123.8(5) ?
C85 C86 H86 . . 118.1 ?
C87 C86 H86 . . 118.1 ?
C88 C87 C86 . . 123.0(6) ?
C88 C87 H87 . . 118.5 ?
C86 C87 H87 . . 118.5 ?
C87 C88 C89 . . 115.3(5) ?
C87 C88 C106 . . 122.0(5) ?
C89 C88 C106 . . 122.7(5) ?
N9 C89 C88 . . 125.9(5) ?
N9 C89 C90 . . 112.5(5) ?
C88 C89 C90 . . 121.6(5) ?
N10 C90 C89 . . 113.6(5) ?
N10 C90 C85 . . 125.0(5) ?
C89 C90 C85 . . 121.4(5) ?
C92 C91 C96 . . 116.9(5) ?
C92 C91 C85 . . 122.6(5) ?
C96 C91 C85 . . 120.5(5) ?
C93 C92 C91 . . 121.3(5) ?
C93 C92 H92 . . 119.4 ?
C91 C92 H92 . . 119.4 ?
C92 C93 C94 . . 121.8(6) ?
C92 C93 H93 . . 119.1 ?
C94 C93 H93 . . 119.1 ?
C95 C94 C93 . . 117.3(5) ?
C95 C94 C97 . . 123.3(6) ?
C93 C94 C97 . . 119.3(6) ?
C94 C95 C96 . . 121.7(6) ?
C94 C95 H95 . . 119.1 ?
C96 C95 H95 . . 119.1 ?
C95 C96 C91 . . 121.0(5) ?
C95 C96 H96 . . 119.5 ?
C91 C96 H96 . . 119.5 ?
C98 C97 C94 . . 117.7(5) ?
C98 C97 H97A . . 107.9 ?
C94 C97 H97A . . 107.9 ?
C98 C97 H97B . . 107.9 ?
C94 C97 H97B . . 107.9 ?
H97A C97 H97B . . 107.2 ?
C97 C98 C99 . . 114.9(5) ?
C97 C98 H98A . . 108.5 ?
C99 C98 H98A . . 108.5 ?
C97 C98 H98B . . 108.5 ?
C99 C98 H98B . . 108.5 ?
H98A C98 H98B . . 107.5 ?
C100 C99 C98 . . 115.5(6) ?
C100 C99 H99A . . 108.4 ?
C98 C99 H99A . . 108.4 ?
C100 C99 H99B . . 108.4 ?
C98 C99 H99B . . 108.4 ?
H99A C99 H99B . . 107.5 ?
C99 C100 C101 . . 115.8(6) ?
C99 C100 H10A . . 108.3 ?
C101 C100 H10A . . 108.3 ?
C99 C100 H10B . . 108.3 ?
C101 C100 H10B . . 108.3 ?
H10A C100 H10B . . 107.4 ?
C102 C101 C100 . . 114.0(6) ?
C102 C101 H10C . . 108.8 ?
C100 C101 H10C . . 108.8 ?
C102 C101 H10D . . 108.8 ?
C100 C101 H10D . . 108.8 ?
H10C C101 H10D . . 107.7 ?
C101 C102 C103 . . 115.0(6) ?
C101 C102 H10E . . 108.5 ?
C103 C102 H10E . . 108.5 ?
C101 C102 H10F . . 108.5 ?
C103 C102 H10F . . 108.5 ?
H10E C102 H10F . . 107.5 ?
C104 C103 C102 . . 113.6(7) ?
C104 C103 H10G . . 108.8 ?
C102 C103 H10G . . 108.8 ?
C104 C103 H10H . . 108.8 ?
C102 C103 H10H . . 108.8 ?
H10G C103 H10H . . 107.7 ?
C105 C104 C103 . . 116.8(8) ?
C105 C104 H10I . . 108.1 ?
C103 C104 H10I . . 108.1 ?
C105 C104 H10J . . 108.1 ?
C103 C104 H10J . . 108.1 ?
H10I C104 H10J . . 107.3 ?
C104 C105 H10K . . 109.5 ?
C104 C105 H10L . . 109.5 ?
H10K C105 H10L . . 109.5 ?
C104 C105 H10M . . 109.5 ?
H10K C105 H10M . . 109.5 ?
H10L C105 H10M . . 109.5 ?
C107 C106 C111 . . 115.0(5) ?
C107 C106 C88 . . 122.7(5) ?
C111 C106 C88 . . 122.2(5) ?
C106 C107 C108 . . 123.3(5) ?
C106 C107 H107 . . 118.4 ?
C108 C107 H107 . . 118.4 ?
C109 C108 C107 . . 124.4(5) ?
C109 C108 H108 . . 117.8 ?
C107 C108 H108 . . 117.8 ?
C108 C109 C110 . . 114.2(5) ?
C108 C109 C112 . . 122.8(5) ?
C110 C109 C112 . . 122.9(4) ?
N12 C110 C109 . . 126.3(5) ?
N12 C110 C111 . . 111.8(5) ?
C109 C110 C111 . . 121.9(5) ?
N11 C111 C106 . . 125.4(5) ?
N11 C111 C110 . . 113.4(4) ?
C106 C111 C110 . . 121.2(5) ?
C113 C112 C117 . . 117.3(5) ?
C113 C112 C109 . . 120.8(4) ?
C117 C112 C109 . . 121.9(5) ?
C114 C113 C112 . . 120.5(5) ?
C114 C113 H113 . . 119.7 ?
C112 C113 H113 . . 119.7 ?
C115 C114 C113 . . 122.4(5) ?
C115 C114 H114 . . 118.8 ?
C113 C114 H114 . . 118.8 ?
C116 C115 C114 . . 117.0(5) ?
C116 C115 C118 . . 120.0(5) ?
C114 C115 C118 . . 122.9(5) ?
C115 C116 C117 . . 122.1(5) ?
C115 C116 H116 . . 119.0 ?
C117 C116 H116 . . 119.0 ?
C116 C117 C112 . . 120.7(5) ?
C116 C117 H117 . . 119.7 ?
C112 C117 H117 . . 119.7 ?
C119 C118 C115 . . 117.0(5) ?
C119 C118 H11A . . 108.0 ?
C115 C118 H11A . . 108.0 ?
C119 C118 H11B . . 108.0 ?
C115 C118 H11B . . 108.0 ?
H11A C118 H11B . . 107.3 ?
C118 C119 C120 . . 113.2(6) ?
C118 C119 H11C . . 108.9 ?
C120 C119 H11C . . 108.9 ?
C118 C119 H11D . . 108.9 ?
C120 C119 H11D . . 108.9 ?
H11C C119 H11D . . 107.8 ?
C121 C120 C119 . . 117.4(6) ?
C121 C120 H12A . . 108.0 ?
C119 C120 H12A . . 108.0 ?
C121 C120 H12B . . 108.0 ?
C119 C120 H12B . . 108.0 ?
H12A C120 H12B . . 107.2 ?
C120 C121 C122 . . 114.2(6) ?
C120 C121 H12C . . 108.7 ?
C122 C121 H12C . . 108.7 ?
C120 C121 H12D . . 108.7 ?
C122 C121 H12D . . 108.7 ?
H12C C121 H12D . . 107.6 ?
C123 C122 C121 . . 116.2(7) ?
C123 C122 H12E . . 108.2 ?
C121 C122 H12E . . 108.2 ?
C123 C122 H12F . . 108.2 ?
C121 C122 H12F . . 108.2 ?
H12E C122 H12F . . 107.4 ?
C124 C123 C122 . . 116.4(7) ?
C124 C123 H12G . . 108.2 ?
C122 C123 H12G . . 108.2 ?
C124 C123 H12H . . 108.2 ?
C122 C123 H12H . . 108.2 ?
H12G C123 H12H . . 107.3 ?
C123 C124 C125 . . 116.8(7) ?
C123 C124 H12I . . 108.1 ?
C125 C124 H12I . . 108.1 ?
C123 C124 H12J . . 108.1 ?
C125 C124 H12J . . 108.1 ?
H12I C124 H12J . . 107.3 ?
C126 C125 C124 . . 117.4(8) ?
C126 C125 H12K . . 108.0 ?
C124 C125 H12K . . 108.0 ?
C126 C125 H12L . . 108.0 ?
C124 C125 H12L . . 108.0 ?
H12K C125 H12L . . 107.2 ?
C125 C126 H12M . . 109.5 ?
C125 C126 H12N . . 109.5 ?
H12M C126 H12N . . 109.5 ?
C125 C126 H12O . . 109.5 ?
H12M C126 H12O . . 109.5 ?
H12N C126 H12O . . 109.5 ?
C128 C127 C132 . . 115.1(5) ?
C128 C127 C148 . . 123.6(5) ?
C132 C127 C148 . . 121.3(5) ?
C127 C128 C129 . . 123.3(5) ?
C127 C128 H128 . . 118.3 ?
C129 C128 H128 . . 118.3 ?
C130 C129 C128 . . 123.1(5) ?
C130 C129 H129 . . 118.4 ?
C128 C129 H129 . . 118.4 ?
C129 C130 C131 . . 115.8(5) ?
C129 C130 C133 . . 121.1(5) ?
C131 C130 C133 . . 123.1(5) ?
N13 C131 C132 . . 113.0(5) ?
N13 C131 C130 . . 125.9(5) ?
C132 C131 C130 . . 121.0(5) ?
N14 C132 C131 . . 112.6(4) ?
N14 C132 C127 . . 125.9(5) ?
C131 C132 C127 . . 121.6(5) ?
C134 C133 C138 . . 117.5(5) ?
C134 C133 C130 . . 121.0(4) ?
C138 C133 C130 . . 121.5(5) ?
C135 C134 C133 . . 120.8(5) ?
C135 C134 H134 . . 119.6 ?
C133 C134 H134 . . 119.6 ?
C136 C135 C134 . . 121.7(5) ?
C136 C135 H135 . . 119.2 ?
C134 C135 H135 . . 119.2 ?
C135 C136 C137 . . 117.5(5) ?
C135 C136 C139 . . 121.3(5) ?
C137 C136 C139 . . 121.2(5) ?
C138 C137 C136 . . 121.5(5) ?
C138 C137 H137 . . 119.2 ?
C136 C137 H137 . . 119.2 ?
C137 C138 C133 . . 120.9(5) ?
C137 C138 H138 . . 119.5 ?
C133 C138 H138 . . 119.5 ?
C140 C139 C136 . . 116.2(5) ?
C140 C139 H13C . . 108.2 ?
C136 C139 H13C . . 108.2 ?
C140 C139 H13D . . 108.2 ?
C136 C139 H13D . . 108.2 ?
H13C C139 H13D . . 107.4 ?
C139 C140 C141 . . 112.3(6) ?
C139 C140 H14C . . 109.1 ?
C141 C140 H14C . . 109.1 ?
C139 C140 H14D . . 109.1 ?
C141 C140 H14D . . 109.1 ?
H14C C140 H14D . . 107.9 ?
C142 C141 C140 . . 116.9(6) ?
C142 C141 H14E . . 108.1 ?
C140 C141 H14E . . 108.1 ?
C142 C141 H14F . . 108.1 ?
C140 C141 H14F . . 108.1 ?
H14E C141 H14F . . 107.3 ?
C141 C142 C143 . . 113.7(6) ?
C141 C142 H14G . . 108.8 ?
C143 C142 H14G . . 108.8 ?
C141 C142 H14H . . 108.8 ?
C143 C142 H14H . . 108.8 ?
H14G C142 H14H . . 107.7 ?
C144 C143 C142 . . 115.4(6) ?
C144 C143 H14I . . 108.4 ?
C142 C143 H14I . . 108.4 ?
C144 C143 H14J . . 108.4 ?
C142 C143 H14J . . 108.4 ?
H14I C143 H14J . . 107.5 ?
C143 C144 C145 . . 116.5(6) ?
C143 C144 H14K . . 108.2 ?
C145 C144 H14K . . 108.2 ?
C143 C144 H14L . . 108.2 ?
C145 C144 H14L . . 108.2 ?
H14K C144 H14L . . 107.3 ?
C146 C145 C144 . . 117.8(7) ?
C146 C145 H14M . . 107.8 ?
C144 C145 H14M . . 107.8 ?
C146 C145 H14N . . 107.8 ?
C144 C145 H14N . . 107.8 ?
H14M C145 H14N . . 107.2 ?
C147 C146 C145 . . 119.7(9) ?
C147 C146 H14O . . 107.4 ?
C145 C146 H14O . . 107.4 ?
C147 C146 H14P . . 107.4 ?
C145 C146 H14P . . 107.4 ?
H14O C146 H14P . . 106.9 ?
C146 C147 H14Q . . 109.5 ?
C146 C147 H14R . . 109.5 ?
H14Q C147 H14R . . 109.5 ?
C146 C147 H14S . . 109.5 ?
H14Q C147 H14S . . 109.5 ?
H14R C147 H14S . . 109.5 ?
C149 C148 C153 . . 115.5(5) ?
C149 C148 C127 . . 124.0(5) ?
C153 C148 C127 . . 120.5(5) ?
C148 C149 C150 . . 123.4(6) ?
C148 C149 H149 . . 118.3 ?
C150 C149 H149 . . 118.3 ?
C151 C150 C149 . . 124.5(6) ?
C151 C150 H150 . . 117.8 ?
C149 C150 H150 . . 117.8 ?
C150 C151 C152 . . 114.6(5) ?
C150 C151 C154 . . 122.2(5) ?
C152 C151 C154 . . 123.3(5) ?
N15 C152 C151 . . 125.5(5) ?
N15 C152 C153 . . 112.9(5) ?
C151 C152 C153 . . 121.6(5) ?
N16 C153 C152 . . 112.8(5) ?
N16 C153 C148 . . 126.7(5) ?
C152 C153 C148 . . 120.5(5) ?
C159 C154 C155 . . 117.0(5) ?
C159 C154 C151 . . 123.3(5) ?
C155 C154 C151 . . 119.7(5) ?
C156 C155 C154 . . 121.4(6) ?
C156 C155 H155 . . 119.3 ?
C154 C155 H155 . . 119.3 ?
C157 C156 C155 . . 121.4(6) ?
C157 C156 H156 . . 119.3 ?
C155 C156 H156 . . 119.3 ?
C156 C157 C158 . . 118.0(6) ?
C156 C157 C160 . . 123.4(6) ?
C158 C157 C160 . . 118.6(6) ?
C157 C158 C159 . . 120.5(6) ?
C157 C158 H158 . . 119.8 ?
C159 C158 H158 . . 119.8 ?
C154 C159 C158 . . 121.8(6) ?
C154 C159 H159 . . 119.1 ?
C158 C159 H159 . . 119.1 ?
C161 C160 C157 . . 119.5(6) ?
C161 C160 H16C . . 107.5 ?
C157 C160 H16C . . 107.5 ?
C161 C160 H16D . . 107.5 ?
C157 C160 H16D . . 107.5 ?
H16C C160 H16D . . 107.0 ?
C160 C161 C162 . . 114.6(6) ?
C160 C161 H16E . . 108.6 ?
C162 C161 H16E . . 108.6 ?
C160 C161 H16F . . 108.6 ?
C162 C161 H16F . . 108.6 ?
H16E C161 H16F . . 107.6 ?
C163 C162 C161 . . 117.7(7) ?
C163 C162 H16G . . 107.9 ?
C161 C162 H16G . . 107.9 ?
C163 C162 H16H . . 107.9 ?
C161 C162 H16H . . 107.9 ?
H16G C162 H16H . . 107.2 ?
C162 C163 C164 . . 117.5(7) ?
C162 C163 H16I . . 107.9 ?
C164 C163 H16I . . 107.9 ?
C162 C163 H16J . . 107.9 ?
C164 C163 H16J . . 107.9 ?
H16I C163 H16J . . 107.2 ?
C165 C164 C163 . . 118.6(7) ?
C165 C164 H16K . . 107.7 ?
C163 C164 H16K . . 107.7 ?
C165 C164 H16L . . 107.7 ?
C163 C164 H16L . . 107.7 ?
H16K C164 H16L . . 107.1 ?
C166 C165 C164 . . 120.6(8) ?
C166 C165 H16M . . 107.2 ?
C164 C165 H16M . . 107.2 ?
C166 C165 H16N . . 107.2 ?
C164 C165 H16N . . 107.2 ?
H16M C165 H16N . . 106.8 ?
C167 C166 C165 . . 120.2(8) ?
C167 C166 H16O . . 107.3 ?
C165 C166 H16O . . 107.3 ?
C167 C166 H16P . . 107.3 ?
C165 C166 H16P . . 107.3 ?
H16O C166 H16P . . 106.9 ?
C168 C167 C166 . . 121.2(10) ?
C168 C167 H16Q . . 107.0 ?
C166 C167 H16Q . . 107.0 ?
C168 C167 H16R . . 107.0 ?
C166 C167 H16R . . 107.0 ?
H16Q C167 H16R . . 106.8 ?
C167 C168 H16S . . 109.5 ?
C167 C168 H16T . . 109.5 ?
H16S C168 H16T . . 109.5 ?
C167 C168 H16U . . 109.5 ?
H16S C168 H16U . . 109.5 ?
H16T C168 H16U . . 109.5 ?
C170 C169 C174 . . 114.5(5) ?
C170 C169 C190 . . 122.9(5) ?
C174 C169 C190 . . 122.7(5) ?
C169 C170 C171 . . 124.0(5) ?
C169 C170 H170 . . 118.0 ?
C171 C170 H170 . . 118.0 ?
C172 C171 C170 . . 123.2(5) ?
C172 C171 H171 . . 118.4 ?
C170 C171 H171 . . 118.4 ?
C171 C172 C173 . . 115.1(5) ?
C171 C172 C175 . . 121.9(5) ?
C173 C172 C175 . . 122.9(5) ?
N17 C173 C172 . . 125.4(5) ?
N17 C173 C174 . . 113.4(5) ?
C172 C173 C174 . . 121.2(5) ?
N18 C174 C169 . . 125.5(5) ?
N18 C174 C173 . . 112.5(5) ?
C169 C174 C173 . . 122.0(5) ?
C176 C175 C180 . . 117.7(5) ?
C176 C175 C172 . . 120.4(5) ?
C180 C175 C172 . . 121.9(5) ?
C175 C176 C177 . . 120.4(6) ?
C175 C176 H176 . . 119.8 ?
C177 C176 H176 . . 119.8 ?
C178 C177 C176 . . 122.5(6) ?
C178 C177 H177 . . 118.8 ?
C176 C177 H177 . . 118.8 ?
C179 C178 C177 . . 116.0(6) ?
C179 C178 C181 . . 120.4(6) ?
C177 C178 C181 . . 123.6(6) ?
C180 C179 C178 . . 122.3(6) ?
C180 C179 H179 . . 118.8 ?
C178 C179 H179 . . 118.8 ?
C179 C180 C175 . . 121.1(6) ?
C179 C180 H180 . . 119.4 ?
C175 C180 H180 . . 119.4 ?
C182 C181 C178 . . 118.9(6) ?
C182 C181 H18C . . 107.6 ?
C178 C181 H18C . . 107.6 ?
C182 C181 H18D . . 107.6 ?
C178 C181 H18D . . 107.6 ?
H18C C181 H18D . . 107.0 ?
C181 C182 C183 . . 113.6(6) ?
C181 C182 H18E . . 108.9 ?
C183 C182 H18E . . 108.9 ?
C181 C182 H18F . . 108.9 ?
C183 C182 H18F . . 108.9 ?
H18E C182 H18F . . 107.7 ?
C184 C183 C182 . . 115.3(6) ?
C184 C183 H18G . . 108.5 ?
C182 C183 H18G . . 108.5 ?
C184 C183 H18H . . 108.5 ?
C182 C183 H18H . . 108.5 ?
H18G C183 H18H . . 107.5 ?
C183 C184 C185 . . 116.1(6) ?
C183 C184 H18I . . 108.3 ?
C185 C184 H18I . . 108.3 ?
C183 C184 H18J . . 108.3 ?
C185 C184 H18J . . 108.3 ?
H18I C184 H18J . . 107.4 ?
C186 C185 C184 . . 117.2(6) ?
C186 C185 H18K . . 108.0 ?
C184 C185 H18K . . 108.0 ?
C186 C185 H18L . . 108.0 ?
C184 C185 H18L . . 108.0 ?
H18K C185 H18L . . 107.2 ?
C187 C186 C185 . . 117.3(7) ?
C187 C186 H18M . . 108.0 ?
C185 C186 H18M . . 108.0 ?
C187 C186 H18N . . 108.0 ?
C185 C186 H18N . . 108.0 ?
H18M C186 H18N . . 107.2 ?
C186 C187 C188 . . 116.8(8) ?
C186 C187 H18O . . 108.1 ?
C188 C187 H18O . . 108.1 ?
C186 C187 H18P . . 108.1 ?
C188 C187 H18P . . 108.1 ?
H18O C187 H18P . . 107.3 ?
C189 C188 C187 . . 119.2(9) ?
C189 C188 H18Q . . 107.5 ?
C187 C188 H18Q . . 107.5 ?
C189 C188 H18R . . 107.5 ?
C187 C188 H18R . . 107.5 ?
H18Q C188 H18R . . 107.0 ?
C188 C189 H18S . . 109.5 ?
C188 C189 H18T . . 109.5 ?
H18S C189 H18T . . 109.5 ?
C188 C189 H18U . . 109.5 ?
H18S C189 H18U . . 109.5 ?
H18T C189 H18U . . 109.5 ?
C191 C190 C195 . . 115.4(5) ?
C191 C190 C169 . . 122.2(5) ?
C195 C190 C169 . . 122.3(5) ?
C190 C191 C192 . . 123.6(5) ?
C190 C191 H191 . . 118.2 ?
C192 C191 H191 . . 118.2 ?
C193 C192 C191 . . 123.3(5) ?
C193 C192 H192 . . 118.3 ?
C191 C192 H192 . . 118.3 ?
C192 C193 C194 . . 114.6(5) ?
C192 C193 C196 . . 122.6(5) ?
C194 C193 C196 . . 122.9(4) ?
N19 C194 C195 . . 113.4(5) ?
N19 C194 C193 . . 124.6(4) ?
C195 C194 C193 . . 122.1(5) ?
N20 C195 C190 . . 126.0(5) ?
N20 C195 C194 . . 113.0(4) ?
C190 C195 C194 . . 121.0(5) ?
C201 C196 C197 . . 116.6(5) ?
C201 C196 C193 . . 120.8(4) ?
C197 C196 C193 . . 122.5(5) ?
C198 C197 C196 . . 121.4(5) ?
C198 C197 H197 . . 119.3 ?
C196 C197 H197 . . 119.3 ?
C199 C198 C197 . . 121.5(5) ?
C199 C198 H198 . . 119.3 ?
C197 C198 H198 . . 119.3 ?
C198 C199 C200 . . 116.8(5) ?
C198 C199 C202 . . 121.1(5) ?
C200 C199 C202 . . 122.0(6) ?
C201 C200 C199 . . 121.8(5) ?
C201 C200 H200 . . 119.1 ?
C199 C200 H200 . . 119.1 ?
C200 C201 C196 . . 121.8(5) ?
C200 C201 H201 . . 119.1 ?
C196 C201 H201 . . 119.1 ?
C203 C202 C199 . . 116.6(5) ?
C203 C202 H20C . . 108.1 ?
C199 C202 H20C . . 108.1 ?
C203 C202 H20D . . 108.1 ?
C199 C202 H20D . . 108.1 ?
H20C C202 H20D . . 107.3 ?
C202 C203 C204 . . 112.9(6) ?
C202 C203 H20E . . 109.0 ?
C204 C203 H20E . . 109.0 ?
C202 C203 H20F . . 109.0 ?
C204 C203 H20F . . 109.0 ?
H20E C203 H20F . . 107.8 ?
C205 C204 C203 . . 116.9(6) ?
C205 C204 H20G . . 108.1 ?
C203 C204 H20G . . 108.1 ?
C205 C204 H20H . . 108.1 ?
C203 C204 H20H . . 108.1 ?
H20G C204 H20H . . 107.3 ?
C204 C205 C206 . . 115.0(6) ?
C204 C205 H20I . . 108.5 ?
C206 C205 H20I . . 108.5 ?
C204 C205 H20J . . 108.5 ?
C206 C205 H20J . . 108.5 ?
H20I C205 H20J . . 107.5 ?
C207 C206 C205 . . 116.8(6) ?
C207 C206 H20K . . 108.1 ?
C205 C206 H20K . . 108.1 ?
C207 C206 H20L . . 108.1 ?
C205 C206 H20L . . 108.1 ?
H20K C206 H20L . . 107.3 ?
C206 C207 C208 . . 116.6(7) ?
C206 C207 H20M . . 108.1 ?
C208 C207 H20M . . 108.1 ?
C206 C207 H20N . . 108.1 ?
C208 C207 H20N . . 108.1 ?
H20M C207 H20N . . 107.3 ?
C209 C208 C207 . . 117.0(7) ?
C209 C208 H20O . . 108.0 ?
C207 C208 H20O . . 108.0 ?
C209 C208 H20P . . 108.0 ?
C207 C208 H20P . . 108.0 ?
H20O C208 H20P . . 107.3 ?
C208 C209 C210 . . 116.6(8) ?
C208 C209 H20Q . . 108.1 ?
C210 C209 H20Q . . 108.1 ?
C208 C209 H20R . . 108.1 ?
C210 C209 H20R . . 108.1 ?
H20Q C209 H20R . . 107.3 ?
C209 C210 H21D . . 109.5 ?
C209 C210 H21E . . 109.5 ?
H21D C210 H21E . . 109.5 ?
C209 C210 H21F . . 109.5 ?
H21D C210 H21F . . 109.5 ?
H21E C210 H21F . . 109.5 ?
C5 N1 S1 . . 106.2(4) ?
C6 N2 S1 . . 106.5(4) ?
C27 N3 S2 . . 106.0(3) ?
C26 N4 S2 . . 106.7(3) ?
C47 N5 S3 . . 106.2(3) ?
C48 N6 S3 . . 106.7(3) ?
C68 N7 S4 . . 106.3(4) ?
C69 N8 S4 . . 105.6(4) ?
C89 N9 S5 . . 106.5(3) ?
C90 N10 S5 . . 106.4(4) ?
C111 N11 S6 . . 106.0(3) ?
C110 N12 S6 . . 107.4(3) ?
C131 N13 S7 . . 106.9(3) ?
C132 N14 S7 . . 106.6(3) ?
C152 N15 S8 . . 106.2(4) ?
C153 N16 S8 . . 106.4(4) ?
C173 N17 S9 . . 106.5(3) ?
C174 N18 S9 . . 106.6(4) ?
C194 N19 S10 . . 105.7(3) ?
C195 N20 S10 . . 106.3(3) ?
N2 S1 N1 . . 101.6(3) ?
N4 S2 N3 . . 101.2(2) ?
N6 S3 N5 . . 101.1(2) ?
N7 S4 N8 . . 101.5(3) ?
N10 S5 N9 . . 101.1(2) ?
N12 S6 N11 . . 101.4(2) ?
N13 S7 N14 . . 100.9(2) ?
N15 S8 N16 . . 101.6(3) ?
N18 S9 N17 . . 101.0(2) ?
N19 S10 N20 . . 101.6(2) ?

loop_
_geom_bond_atom_site_label_1
_geom_bond_atom_site_label_2
_geom_bond_site_symmetry_2
_geom_bond_distance
_geom_bond_publ_flag
C1 C2 . 1.376(7) ?
C1 C6 . 1.432(7) ?
C1 C22 . 1.473(6) ?
C2 C3 . 1.405(6) ?
C2 H2 . 0.93 ?
C3 C4 . 1.378(7) ?
C3 H3 . 0.93 ?
C4 C5 . 1.435(7) ?
C4 C7 . 1.473(6) ?
C5 N1 . 1.361(6) ?
C5 C6 . 1.428(6) ?
C6 N2 . 1.355(6) ?
C7 C12 . 1.378(7) ?
C7 C8 . 1.397(7) ?
C8 C9 . 1.383(6) ?
C8 H8 . 0.93 ?
C9 C10 . 1.384(8) ?
C9 H9 . 0.93 ?
C10 C11 . 1.363(7) ?
C10 C13 . 1.508(7) ?
C11 C12 . 1.375(7) ?
C11 H11 . 0.93 ?
C12 H12 . 0.93 ?
C13 C14 . 1.488(7) ?
C13 H13A . 0.97 ?
C13 H13B . 0.97 ?
C14 C15 . 1.508(7) ?
C14 H14A . 0.97 ?
C14 H14B . 0.97 ?
C15 C16 . 1.478(8) ?
C15 H15A . 0.97 ?
C15 H15B . 0.97 ?
C16 C17 . 1.504(7) ?
C16 H16A . 0.97 ?
C16 H16B . 0.97 ?
C17 C18 . 1.468(8) ?
C17 H17A . 0.97 ?
C17 H17B . 0.97 ?
C18 C19 . 1.480(7) ?
C18 H18A . 0.97 ?
C18 H18B . 0.97 ?
C19 C20 . 1.490(9) ?
C19 H19A . 0.97 ?
C19 H19B . 0.97 ?
C20 C21 . 1.456(8) ?
C20 H20A . 0.97 ?
C20 H20B . 0.97 ?
C21 H21A . 0.96 ?
C21 H21B . 0.96 ?
C21 H21C . 0.96 ?
C22 C23 . 1.372(6) ?
C22 C27 . 1.431(6) ?
C23 C24 . 1.410(6) ?
C23 H23 . 0.93 ?
C24 C25 . 1.364(6) ?
C24 H24 . 0.93 ?
C25 C26 . 1.439(7) ?
C25 C28 . 1.478(6) ?
C26 N4 . 1.354(6) ?
C26 C27 . 1.429(6) ?
C27 N3 . 1.358(6) ?
C28 C29 . 1.391(7) ?
C28 C33 . 1.394(6) ?
C29 C30 . 1.377(7) ?
C29 H29 . 0.93 ?
C30 C31 . 1.383(7) ?
C30 H30 . 0.93 ?
C31 C32 . 1.379(7) ?
C31 C34 . 1.501(7) ?
C32 C33 . 1.371(6) ?
C32 H32 . 0.93 ?
C33 H33 . 0.93 ?
C34 C35 . 1.495(8) ?
C34 H34A . 0.97 ?
C34 H34B . 0.97 ?
C35 C36 . 1.527(7) ?
C35 H35A . 0.97 ?
C35 H35B . 0.97 ?
C36 C37 . 1.472(8) ?
C36 H36A . 0.97 ?
C36 H36B . 0.97 ?
C37 C38 . 1.503(7) ?
C37 H37A . 0.97 ?
C37 H37B . 0.97 ?
C38 C39 . 1.486(8) ?
C38 H38A . 0.97 ?
C38 H38B . 0.97 ?
C39 C40 . 1.496(8) ?
C39 H39A . 0.97 ?
C39 H39B . 0.97 ?
C40 C41 . 1.501(9) ?
C40 H40A . 0.97 ?
C40 H40B . 0.97 ?
C41 C42 . 1.482(9) ?
C41 H41A . 0.97 ?
C41 H41B . 0.97 ?
C42 H42A . 0.96 ?
C42 H42B . 0.96 ?
C42 H42C . 0.96 ?
C43 C44 . 1.367(6) ?
C43 C48 . 1.433(6) ?
C43 C64 . 1.462(6) ?
C44 C45 . 1.402(6) ?
C44 H44 . 0.93 ?
C45 C46 . 1.381(6) ?
C45 H45 . 0.93 ?
C46 C47 . 1.427(7) ?
C46 C49 . 1.465(6) ?
C47 N5 . 1.350(6) ?
C47 C48 . 1.428(6) ?
C48 N6 . 1.355(6) ?
C49 C50 . 1.390(7) ?
C49 C54 . 1.392(6) ?
C50 C51 . 1.377(7) ?
C50 H50 . 0.93 ?
C51 C52 . 1.379(7) ?
C51 H51 . 0.93 ?
C52 C53 . 1.390(7) ?
C52 C55 . 1.499(7) ?
C53 C54 . 1.365(6) ?
C53 H53 . 0.93 ?
C54 H54 . 0.93 ?
C55 C56 . 1.493(8) ?
C55 H55A . 0.97 ?
C55 H55B . 0.97 ?
C56 C57 . 1.511(7) ?
C56 H56A . 0.97 ?
C56 H56B . 0.97 ?
C57 C58 . 1.472(8) ?
C57 H57A . 0.97 ?
C57 H57B . 0.97 ?
C58 C59 . 1.511(7) ?
C58 H58A . 0.97 ?
C58 H58B . 0.97 ?
C59 C60 . 1.496(8) ?
C59 H59A . 0.97 ?
C59 H59B . 0.97 ?
C60 C61 . 1.502(8) ?
C60 H60A . 0.97 ?
C60 H60B . 0.97 ?
C61 C62 . 1.479(9) ?
C61 H61A . 0.97 ?
C61 H61B . 0.97 ?
C62 C63 . 1.470(9) ?
C62 H62A . 0.97 ?
C62 H62B . 0.97 ?
C63 H63A . 0.96 ?
C63 H63B . 0.96 ?
C63 H63C . 0.96 ?
C64 C65 . 1.365(7) ?
C64 C69 . 1.436(7) ?
C65 C66 . 1.412(6) ?
C65 H65 . 0.93 ?
C66 C67 . 1.360(7) ?
C66 H66 . 0.93 ?
C67 C68 . 1.441(7) ?
C67 C70 . 1.481(6) ?
C68 N7 . 1.352(7) ?
C68 C69 . 1.426(7) ?
C69 N8 . 1.353(6) ?
C70 C75 . 1.381(7) ?
C70 C71 . 1.386(7) ?
C71 C72 . 1.384(6) ?
C71 H71 . 0.93 ?
C72 C73 . 1.383(8) ?
C72 H72 . 0.93 ?
C73 C74 . 1.372(8) ?
C73 C76 . 1.500(7) ?
C74 C75 . 1.374(7) ?
C74 H74 . 0.93 ?
C75 H75 . 0.93 ?
C76 C77 . 1.489(7) ?
C76 H76A . 0.97 ?
C76 H76B . 0.97 ?
C77 C78 . 1.510(7) ?
C77 H77A . 0.97 ?
C77 H77B . 0.97 ?
C78 C79 . 1.473(8) ?
C78 H78A . 0.97 ?
C78 H78B . 0.97 ?
C79 C80 . 1.499(7) ?
C79 H79A . 0.97 ?
C79 H79B . 0.97 ?
C80 C81 . 1.487(9) ?
C80 H80A . 0.97 ?
C80 H80B . 0.97 ?
C81 C82 . 1.482(8) ?
C81 H81A . 0.97 ?
C81 H81B . 0.97 ?
C82 C83 . 1.465(9) ?
C82 H82A . 0.97 ?
C82 H82B . 0.97 ?
C83 C84 . 1.465(8) ?
C83 H83A . 0.97 ?
C83 H83B . 0.97 ?
C84 H84A . 0.96 ?
C84 H84B . 0.96 ?
C84 H84C . 0.96 ?
C85 C86 . 1.368(7) ?
C85 C90 . 1.434(7) ?
C85 C91 . 1.466(6) ?
C86 C87 . 1.406(6) ?
C86 H86 . 0.93 ?
C87 C88 . 1.377(7) ?
C87 H87 . 0.93 ?
C88 C89 . 1.418(7) ?
C88 C106 . 1.475(6) ?
C89 N9 . 1.345(6) ?
C89 C90 . 1.427(6) ?
C90 N10 . 1.336(7) ?
C91 C92 . 1.389(7) ?
C91 C96 . 1.390(7) ?
C92 C93 . 1.367(6) ?
C92 H92 . 0.93 ?
C93 C94 . 1.383(7) ?
C93 H93 . 0.93 ?
C94 C95 . 1.366(7) ?
C94 C97 . 1.519(6) ?
C95 C96 . 1.382(6) ?
C95 H95 . 0.93 ?
C96 H96 . 0.93 ?
C97 C98 . 1.486(7) ?
C97 H97A . 0.97 ?
C97 H97B . 0.97 ?
C98 C99 . 1.513(7) ?
C98 H98A . 0.97 ?
C98 H98B . 0.97 ?
C99 C100 . 1.488(8) ?
C99 H99A . 0.97 ?
C99 H99B . 0.97 ?
C100 C101 . 1.512(7) ?
C100 H10A . 0.97 ?
C100 H10B . 0.97 ?
C101 C102 . 1.495(8) ?
C101 H10C . 0.97 ?
C101 H10D . 0.97 ?
C102 C103 . 1.504(8) ?
C102 H10E . 0.97 ?
C102 H10F . 0.97 ?
C103 C104 . 1.491(10) ?
C103 H10G . 0.97 ?
C103 H10H . 0.97 ?
C104 C105 . 1.464(9) ?
C104 H10I . 0.97 ?
C104 H10J . 0.97 ?
C105 H10K . 0.96 ?
C105 H10L . 0.96 ?
C105 H10M . 0.96 ?
C106 C107 . 1.373(6) ?
C106 C111 . 1.436(6) ?
C107 C108 . 1.411(6) ?
C107 H107 . 0.93 ?
C108 C109 . 1.379(6) ?
C108 H108 . 0.93 ?
C109 C110 . 1.428(7) ?
C109 C112 . 1.483(6) ?
C110 N12 . 1.357(6) ?
C110 C111 . 1.444(6) ?
C111 N11 . 1.357(6) ?
C112 C113 . 1.385(6) ?
C112 C117 . 1.401(6) ?
C113 C114 . 1.380(6) ?
C113 H113 . 0.93 ?
C114 C115 . 1.378(7) ?
C114 H114 . 0.93 ?
C115 C116 . 1.372(7) ?
C115 C118 . 1.506(7) ?
C116 C117 . 1.378(6) ?
C116 H116 . 0.93 ?
C117 H117 . 0.93 ?
C118 C119 . 1.489(8) ?
C118 H11A . 0.97 ?
C118 H11B . 0.97 ?
C119 C120 . 1.517(7) ?
C119 H11C . 0.97 ?
C119 H11D . 0.97 ?
C120 C121 . 1.485(8) ?
C120 H12A . 0.97 ?
C120 H12B . 0.97 ?
C121 C122 . 1.512(7) ?
C121 H12C . 0.97 ?
C121 H12D . 0.97 ?
C122 C123 . 1.494(8) ?
C122 H12E . 0.97 ?
C122 H12F . 0.97 ?
C123 C124 . 1.483(8) ?
C123 H12G . 0.97 ?
C123 H12H . 0.97 ?
C124 C125 . 1.482(9) ?
C124 H12I . 0.97 ?
C124 H12J . 0.97 ?
C125 C126 . 1.464(9) ?
C125 H12K . 0.97 ?
C125 H12L . 0.97 ?
C126 H12M . 0.96 ?
C126 H12N . 0.96 ?
C126 H12O . 0.96 ?
C127 C128 . 1.378(7) ?
C127 C132 . 1.435(7) ?
C127 C148 . 1.486(6) ?
C128 C129 . 1.404(6) ?
C128 H128 . 0.93 ?
C129 C130 . 1.374(6) ?
C129 H129 . 0.93 ?
C130 C131 . 1.431(7) ?
C130 C133 . 1.482(6) ?
C131 N13 . 1.341(6) ?
C131 C132 . 1.423(6) ?
C132 N14 . 1.355(6) ?
C133 C134 . 1.381(6) ?
C133 C138 . 1.386(6) ?
C134 C135 . 1.377(6) ?
C134 H134 . 0.93 ?
C135 C136 . 1.367(7) ?
C135 H135 . 0.93 ?
C136 C137 . 1.380(7) ?
C136 C139 . 1.508(7) ?
C137 C138 . 1.367(6) ?
C137 H137 . 0.93 ?
C138 H138 . 0.93 ?
C139 C140 . 1.499(8) ?
C139 H13C . 0.97 ?
C139 H13D . 0.97 ?
C140 C141 . 1.523(7) ?
C140 H14C . 0.97 ?
C140 H14D . 0.97 ?
C141 C142 . 1.488(8) ?
C141 H14E . 0.97 ?
C141 H14F . 0.97 ?
C142 C143 . 1.522(7) ?
C142 H14G . 0.97 ?
C142 H14H . 0.97 ?
C143 C144 . 1.476(8) ?
C143 H14I . 0.97 ?
C143 H14J . 0.97 ?
C144 C145 . 1.489(8) ?
C144 H14K . 0.97 ?
C144 H14L . 0.97 ?
C145 C146 . 1.475(9) ?
C145 H14M . 0.97 ?
C145 H14N . 0.97 ?
C146 C147 . 1.456(9) ?
C146 H14O . 0.97 ?
C146 H14P . 0.97 ?
C147 H14Q . 0.96 ?
C147 H14R . 0.96 ?
C147 H14S . 0.96 ?
C148 C149 . 1.368(7) ?
C148 C153 . 1.442(7) ?
C149 C150 . 1.390(6) ?
C149 H149 . 0.93 ?
C150 C151 . 1.371(7) ?
C150 H150 . 0.93 ?
C151 C152 . 1.433(7) ?
C151 C154 . 1.478(6) ?
C152 N15 . 1.358(6) ?
C152 C153 . 1.436(6) ?
C153 N16 . 1.353(6) ?
C154 C159 . 1.382(7) ?
C154 C155 . 1.386(7) ?
C155 C156 . 1.380(7) ?
C155 H155 . 0.93 ?
C156 C157 . 1.374(8) ?
C156 H156 . 0.93 ?
C157 C158 . 1.385(8) ?
C157 C160 . 1.514(7) ?
C158 C159 . 1.387(7) ?
C158 H158 . 0.93 ?
C159 H159 . 0.93 ?
C160 C161 . 1.456(8) ?
C160 H16C . 0.97 ?
C160 H16D . 0.97 ?
C161 C162 . 1.505(7) ?
C161 H16E . 0.97 ?
C161 H16F . 0.97 ?
C162 C163 . 1.473(8) ?
C162 H16G . 0.97 ?
C162 H16H . 0.97 ?
C163 C164 . 1.489(8) ?
C163 H16I . 0.97 ?
C163 H16J . 0.97 ?
C164 C165 . 1.466(9) ?
C164 H16K . 0.97 ?
C164 H16L . 0.97 ?
C165 C166 . 1.451(8) ?
C165 H16M . 0.97 ?
C165 H16N . 0.97 ?
C166 C167 . 1.446(10) ?
C166 H16O . 0.97 ?
C166 H16P . 0.97 ?
C167 C168 . 1.417(9) ?
C167 H16Q . 0.97 ?
C167 H16R . 0.97 ?
C168 H16S . 0.96 ?
C168 H16T . 0.96 ?
C168 H16U . 0.96 ?
C169 C170 . 1.375(7) ?
C169 C174 . 1.421(7) ?
C169 C190 . 1.473(6) ?
C170 C171 . 1.402(6) ?
C170 H170 . 0.93 ?
C171 C172 . 1.372(7) ?
C171 H171 . 0.93 ?
C172 C173 . 1.427(7) ?
C172 C175 . 1.466(6) ?
C173 N17 . 1.347(6) ?
C173 C174 . 1.431(6) ?
C174 N18 . 1.360(6) ?
C175 C176 . 1.379(7) ?
C175 C180 . 1.383(7) ?
C176 C177 . 1.387(7) ?
C176 H176 . 0.93 ?
C177 C178 . 1.384(8) ?
C177 H177 . 0.93 ?
C178 C179 . 1.380(8) ?
C178 C181 . 1.498(7) ?
C179 C180 . 1.376(6) ?
C179 H179 . 0.93 ?
C180 H180 . 0.93 ?
C181 C182 . 1.484(8) ?
C181 H18C . 0.97 ?
C181 H18D . 0.97 ?
C182 C183 . 1.508(7) ?
C182 H18E . 0.97 ?
C182 H18F . 0.97 ?
C183 C184 . 1.478(8) ?
C183 H18G . 0.97 ?
C183 H18H . 0.97 ?
C184 C185 . 1.510(7) ?
C184 H18I . 0.97 ?
C184 H18J . 0.97 ?
C185 C186 . 1.487(8) ?
C185 H18K . 0.97 ?
C185 H18L . 0.97 ?
C186 C187 . 1.483(8) ?
C186 H18M . 0.97 ?
C186 H18N . 0.97 ?
C187 C188 . 1.485(10) ?
C187 H18O . 0.97 ?
C187 H18P . 0.97 ?
C188 C189 . 1.422(9) ?
C188 H18Q . 0.97 ?
C188 H18R . 0.97 ?
C189 H18S . 0.96 ?
C189 H18T . 0.96 ?
C189 H18U . 0.96 ?
C190 C191 . 1.371(7) ?
C190 C195 . 1.427(6) ?
C191 C192 . 1.418(6) ?
C191 H191 . 0.93 ?
C192 C193 . 1.371(6) ?
C192 H192 . 0.93 ?
C193 C194 . 1.441(7) ?
C193 C196 . 1.458(6) ?
C194 N19 . 1.358(6) ?
C194 C195 . 1.432(6) ?
C195 N20 . 1.345(6) ?
C196 C201 . 1.384(6) ?
C196 C197 . 1.388(6) ?
C197 C198 . 1.386(6) ?
C197 H197 . 0.93 ?
C198 C199 . 1.378(7) ?
C198 H198 . 0.93 ?
C199 C200 . 1.386(7) ?
C199 C202 . 1.497(7) ?
C200 C201 . 1.368(6) ?
C200 H200 . 0.93 ?
C201 H201 . 0.93 ?
C202 C203 . 1.495(8) ?
C202 H20C . 0.97 ?
C202 H20D . 0.97 ?
C203 C204 . 1.510(7) ?
C203 H20E . 0.97 ?
C203 H20F . 0.97 ?
C204 C205 . 1.484(8) ?
C204 H20G . 0.97 ?
C204 H20H . 0.97 ?
C205 C206 . 1.516(7) ?
C205 H20I . 0.97 ?
C205 H20J . 0.97 ?
C206 C207 . 1.463(8) ?
C206 H20K . 0.97 ?
C206 H20L . 0.97 ?
C207 C208 . 1.508(8) ?
C207 H20M . 0.97 ?
C207 H20N . 0.97 ?
C208 C209 . 1.474(9) ?
C208 H20O . 0.97 ?
C208 H20P . 0.97 ?
C209 C210 . 1.496(9) ?
C209 H20Q . 0.97 ?
C209 H20R . 0.97 ?
C210 H21D . 0.96 ?
C210 H21E . 0.96 ?
C210 H21F . 0.96 ?
N1 S1 . 1.604(5) ?
N2 S1 . 1.601(4) ?
N3 S2 . 1.613(4) ?
N4 S2 . 1.608(4) ?
N5 S3 . 1.610(4) ?
N6 S3 . 1.607(4) ?
N7 S4 . 1.608(5) ?
N8 S4 . 1.615(4) ?
N9 S5 . 1.606(4) ?
N10 S5 . 1.600(5) ?
N11 S6 . 1.615(4) ?
N12 S6 . 1.599(4) ?
N13 S7 . 1.601(4) ?
N14 S7 . 1.600(4) ?
N15 S8 . 1.606(5) ?
N16 S8 . 1.608(4) ?
N17 S9 . 1.613(4) ?
N18 S9 . 1.608(4) ?
N19 S10 . 1.608(4) ?
N20 S10 . 1.614(4) ?

loop_
_geom_torsion_atom_site_label_1
_geom_torsion_atom_site_label_2
_geom_torsion_atom_site_label_3
_geom_torsion_atom_site_label_4
_geom_torsion_site_symmetry_1
_geom_torsion_site_symmetry_2
_geom_torsion_site_symmetry_3
_geom_torsion_site_symmetry_4
_geom_torsion
_geom_torsion_publ_flag
C6 C1 C2 C3 . . . . 1.1(7) ?
C22 C1 C2 C3 . . . . -179.8(4) ?
C1 C2 C3 C4 . . . . -1.2(8) ?
C2 C3 C4 C5 . . . . 0.3(7) ?
C2 C3 C4 C7 . . . . 179.5(4) ?
C3 C4 C5 N1 . . . . -179.7(5) ?
C7 C4 C5 N1 . . . . 1.2(8) ?
C3 C4 C5 C6 . . . . 0.5(7) ?
C7 C4 C5 C6 . . . . -178.7(4) ?
N1 C5 C6 N2 . . . . -0.6(6) ?
C4 C5 C6 N2 . . . . 179.3(5) ?
N1 C5 C6 C1 . . . . 179.7(4) ?
C4 C5 C6 C1 . . . . -0.5(7) ?
C2 C1 C6 N2 . . . . 179.9(5) ?
C22 C1 C6 N2 . . . . 0.8(8) ?
C2 C1 C6 C5 . . . . -0.4(7) ?
C22 C1 C6 C5 . . . . -179.4(4) ?
C3 C4 C7 C12 . . . . 144.6(5) ?
C5 C4 C7 C12 . . . . -36.3(7) ?
C3 C4 C7 C8 . . . . -34.0(7) ?
C5 C4 C7 C8 . . . . 145.1(5) ?
C12 C7 C8 C9 . . . . -0.6(8) ?
C4 C7 C8 C9 . . . . 178.1(5) ?
C7 C8 C9 C10 . . . . 0.7(8) ?
C8 C9 C10 C11 . . . . -0.5(9) ?
C8 C9 C10 C13 . . . . 178.5(5) ?
C9 C10 C11 C12 . . . . 0.2(9) ?
C13 C10 C11 C12 . . . . -178.8(5) ?
C10 C11 C12 C7 . . . . -0.1(8) ?
C8 C7 C12 C11 . . . . 0.2(8) ?
C4 C7 C12 C11 . . . . -178.4(5) ?
C11 C10 C13 C14 . . . . 161.4(6) ?
C9 C10 C13 C14 . . . . -17.6(9) ?
C10 C13 C14 C15 . . . . -177.5(5) ?
C13 C14 C15 C16 . . . . -177.7(6) ?
C14 C15 C16 C17 . . . . -179.9(6) ?
C15 C16 C17 C18 . . . . -175.5(7) ?
C16 C17 C18 C19 . . . . -179.3(6) ?
C17 C18 C19 C20 . . . . 178.8(7) ?
C18 C19 C20 C21 . . . . -179.2(8) ?
C2 C1 C22 C23 . . . . 142.3(5) ?
C6 C1 C22 C23 . . . . -38.7(7) ?
C2 C1 C22 C27 . . . . -38.6(7) ?
C6 C1 C22 C27 . . . . 140.4(5) ?
C27 C22 C23 C24 . . . . -1.0(7) ?
C1 C22 C23 C24 . . . . 178.2(4) ?
C22 C23 C24 C25 . . . . 0.5(8) ?
C23 C24 C25 C26 . . . . -0.3(7) ?
C23 C24 C25 C28 . . . . -178.7(5) ?
C24 C25 C26 N4 . . . . 178.4(5) ?
C28 C25 C26 N4 . . . . -3.2(8) ?
C24 C25 C26 C27 . . . . 0.7(7) ?
C28 C25 C26 C27 . . . . 179.1(4) ?
N4 C26 C27 N3 . . . . 0.9(6) ?
C25 C26 C27 N3 . . . . 178.8(4) ?
N4 C26 C27 C22 . . . . -179.2(4) ?
C25 C26 C27 C22 . . . . -1.3(7) ?
C23 C22 C27 N3 . . . . -178.7(5) ?
C1 C22 C27 N3 . . . . 2.1(8) ?
C23 C22 C27 C26 . . . . 1.4(7) ?
C1 C22 C27 C26 . . . . -177.8(5) ?
C24 C25 C28 C29 . . . . -35.2(8) ?
C26 C25 C28 C29 . . . . 146.5(6) ?
C24 C25 C28 C33 . . . . 142.3(6) ?
C26 C25 C28 C33 . . . . -36.0(8) ?
C33 C28 C29 C30 . . . . -1.0(9) ?
C25 C28 C29 C30 . . . . 176.6(6) ?
C28 C29 C30 C31 . . . . -0.9(10) ?
C29 C30 C31 C32 . . . . 1.9(10) ?
C29 C30 C31 C34 . . . . 179.7(6) ?
C30 C31 C32 C33 . . . . -1.2(10) ?
C34 C31 C32 C33 . . . . -179.0(6) ?
C31 C32 C33 C28 . . . . -0.6(9) ?
C29 C28 C33 C32 . . . . 1.7(9) ?
C25 C28 C33 C32 . . . . -175.9(5) ?
C32 C31 C34 C35 . . . . -60.2(8) ?
C30 C31 C34 C35 . . . . 122.1(7) ?
C31 C34 C35 C36 . . . . 178.2(5) ?
C34 C35 C36 C37 . . . . -178.6(6) ?
C35 C36 C37 C38 . . . . -179.9(5) ?
C36 C37 C38 C39 . . . . -178.5(6) ?
C37 C38 C39 C40 . . . . 178.0(6) ?
C38 C39 C40 C41 . . . . -179.3(7) ?
C39 C40 C41 C42 . . . . 178.8(7) ?
C48 C43 C44 C45 . . . . 0.8(8) ?
C64 C43 C44 C45 . . . . -179.8(5) ?
C43 C44 C45 C46 . . . . 0.6(8) ?
C44 C45 C46 C47 . . . . -1.2(7) ?
C44 C45 C46 C49 . . . . 178.3(5) ?
C45 C46 C47 N5 . . . . -178.0(5) ?
C49 C46 C47 N5 . . . . 2.5(8) ?
C45 C46 C47 C48 . . . . 0.5(7) ?
C49 C46 C47 C48 . . . . -179.0(4) ?
N5 C47 C48 N6 . . . . -0.9(6) ?
C46 C47 C48 N6 . . . . -179.6(4) ?
N5 C47 C48 C43 . . . . 179.5(4) ?
C46 C47 C48 C43 . . . . 0.8(7) ?
C44 C43 C48 N6 . . . . 179.0(5) ?
C64 C43 C48 N6 . . . . -0.4(8) ?
C44 C43 C48 C47 . . . . -1.4(7) ?
C64 C43 C48 C47 . . . . 179.1(5) ?
C45 C46 C49 C50 . . . . 35.9(8) ?
C47 C46 C49 C50 . . . . -144.6(6) ?
C45 C46 C49 C54 . . . . -142.3(6) ?
C47 C46 C49 C54 . . . . 37.2(8) ?
C54 C49 C50 C51 . . . . 0.2(9) ?
C46 C49 C50 C51 . . . . -178.0(6) ?
C49 C50 C51 C52 . . . . 1.2(10) ?
C50 C51 C52 C53 . . . . -1.9(10) ?
C50 C51 C52 C55 . . . . 179.8(6) ?
C51 C52 C53 C54 . . . . 1.3(9) ?
C55 C52 C53 C54 . . . . 179.6(6) ?
C52 C53 C54 C49 . . . . 0.0(9) ?
C50 C49 C54 C53 . . . . -0.8(9) ?
C46 C49 C54 C53 . . . . 177.4(5) ?
C51 C52 C55 C56 . . . . -119.2(7) ?
C53 C52 C55 C56 . . . . 62.6(8) ?
C52 C55 C56 C57 . . . . -178.4(5) ?
C55 C56 C57 C58 . . . . -179.4(6) ?
C56 C57 C58 C59 . . . . -179.8(6) ?
C57 C58 C59 C60 . . . . 177.7(6) ?
C58 C59 C60 C61 . . . . -179.0(6) ?
C59 C60 C61 C62 . . . . 178.4(7) ?
C60 C61 C62 C63 . . . . -179.3(8) ?
C44 C43 C64 C65 . . . . -142.0(6) ?
C48 C43 C64 C65 . . . . 37.4(7) ?
C44 C43 C64 C69 . . . . 39.3(7) ?
C48 C43 C64 C69 . . . . -141.4(5) ?
C69 C64 C65 C66 . . . . -2.3(7) ?
C43 C64 C65 C66 . . . . 178.8(4) ?
C64 C65 C66 C67 . . . . 1.6(8) ?
C65 C66 C67 C68 . . . . 0.4(7) ?
C65 C66 C67 C70 . . . . -179.2(4) ?
C66 C67 C68 N7 . . . . 178.8(5) ?
C70 C67 C68 N7 . . . . -1.6(8) ?
C66 C67 C68 C69 . . . . -1.5(7) ?
C70 C67 C68 C69 . . . . 178.1(4) ?
N7 C68 C69 N8 . . . . 0.8(6) ?
C67 C68 C69 N8 . . . . -179.0(5) ?
N7 C68 C69 C64 . . . . -179.5(4) ?
C67 C68 C69 C64 . . . . 0.8(7) ?
C65 C64 C69 N8 . . . . -179.2(5) ?
C43 C64 C69 N8 . . . . -0.3(8) ?
C65 C64 C69 C68 . . . . 1.2(7) ?
C43 C64 C69 C68 . . . . -180.0(4) ?
C66 C67 C70 C75 . . . . -144.0(6) ?
C68 C67 C70 C75 . . . . 36.5(7) ?
C66 C67 C70 C71 . . . . 34.6(7) ?
C68 C67 C70 C71 . . . . -144.9(5) ?
C75 C70 C71 C72 . . . . -0.1(8) ?
C67 C70 C71 C72 . . . . -178.8(5) ?
C70 C71 C72 C73 . . . . -0.1(9) ?
C71 C72 C73 C74 . . . . 0.7(9) ?
C71 C72 C73 C76 . . . . -179.6(5) ?
C72 C73 C74 C75 . . . . -1.1(9) ?
C76 C73 C74 C75 . . . . 179.2(5) ?
C73 C74 C75 C70 . . . . 0.9(8) ?
C71 C70 C75 C74 . . . . -0.3(8) ?
C67 C70 C75 C74 . . . . 178.3(5) ?
C74 C73 C76 C77 . . . . -159.8(6) ?
C72 C73 C76 C77 . . . . 20.5(9) ?
C73 C76 C77 C78 . . . . 177.4(5) ?
C76 C77 C78 C79 . . . . 178.6(6) ?
C77 C78 C79 C80 . . . . -179.8(6) ?
C78 C79 C80 C81 . . . . 175.4(7) ?
C79 C80 C81 C82 . . . . 179.9(7) ?
C80 C81 C82 C83 . . . . -179.7(8) ?
C81 C82 C83 C84 . . . . 179.4(7) ?
C90 C85 C86 C87 . . . . -0.2(7) ?
C91 C85 C86 C87 . . . . -179.9(4) ?
C85 C86 C87 C88 . . . . -0.4(8) ?
C86 C87 C88 C89 . . . . -0.2(7) ?
C86 C87 C88 C106 . . . . 179.7(4) ?
C87 C88 C89 N9 . . . . 179.4(5) ?
C106 C88 C89 N9 . . . . -0.6(8) ?
C87 C88 C89 C90 . . . . 1.4(7) ?
C106 C88 C89 C90 . . . . -178.6(4) ?
N9 C89 C90 N10 . . . . 0.7(6) ?
C88 C89 C90 N10 . . . . 179.0(4) ?
N9 C89 C90 C85 . . . . 179.8(5) ?
C88 C89 C90 C85 . . . . -2.0(7) ?
C86 C85 C90 N10 . . . . -179.7(5) ?
C91 C85 C90 N10 . . . . 0.0(8) ?
C86 C85 C90 C89 . . . . 1.3(7) ?
C91 C85 C90 C89 . . . . -178.9(4) ?
C86 C85 C91 C92 . . . . 143.1(5) ?
C90 C85 C91 C92 . . . . -36.7(7) ?
C86 C85 C91 C96 . . . . -35.0(7) ?
C90 C85 C91 C96 . . . . 145.3(5) ?
C96 C91 C92 C93 . . . . -0.6(8) ?
C85 C91 C92 C93 . . . . -178.7(5) ?
C91 C92 C93 C94 . . . . 0.2(8) ?
C92 C93 C94 C95 . . . . 0.3(8) ?
C92 C93 C94 C97 . . . . -178.9(5) ?
C93 C94 C95 C96 . . . . -0.4(9) ?
C97 C94 C95 C96 . . . . 178.7(5) ?
C94 C95 C96 C91 . . . . 0.0(9) ?
C92 C91 C96 C95 . . . . 0.5(8) ?
C85 C91 C96 C95 . . . . 178.7(5) ?
C95 C94 C97 C98 . . . . -15.5(9) ?
C93 C94 C97 C98 . . . . 163.7(6) ?
C94 C97 C98 C99 . . . . -176.3(5) ?
C97 C98 C99 C100 . . . . -175.2(6) ?
C98 C99 C100 C101 . . . . -179.9(6) ?
C99 C100 C101 C102 . . . . -174.7(6) ?
C100 C101 C102 C103 . . . . 179.5(6) ?
C101 C102 C103 C104 . . . . -179.4(7) ?
C102 C103 C104 C105 . . . . -178.9(7) ?
C87 C88 C106 C107 . . . . 143.8(5) ?
C89 C88 C106 C107 . . . . -36.3(7) ?
C87 C88 C106 C111 . . . . -38.8(7) ?
C89 C88 C106 C111 . . . . 141.2(5) ?
C111 C106 C107 C108 . . . . -1.0(7) ?
C88 C106 C107 C108 . . . . 176.6(4) ?
C106 C107 C108 C109 . . . . -0.3(8) ?
C107 C108 C109 C110 . . . . 0.8(7) ?
C107 C108 C109 C112 . . . . -177.7(5) ?
C108 C109 C110 N12 . . . . 178.0(5) ?
C112 C109 C110 N12 . . . . -3.5(8) ?
C108 C109 C110 C111 . . . . 0.0(7) ?
C112 C109 C110 C111 . . . . 178.5(4) ?
C107 C106 C111 N11 . . . . -178.8(5) ?
C88 C106 C111 N11 . . . . 3.6(8) ?
C107 C106 C111 C110 . . . . 1.8(7) ?
C88 C106 C111 C110 . . . . -175.8(4) ?
N12 C110 C111 N11 . . . . 0.9(6) ?
C109 C110 C111 N11 . . . . 179.1(4) ?
N12 C110 C111 C106 . . . . -179.6(4) ?
C109 C110 C111 C106 . . . . -1.4(7) ?
C108 C109 C112 C113 . . . . -35.0(8) ?
C110 C109 C112 C113 . . . . 146.6(5) ?
C108 C109 C112 C117 . . . . 142.7(5) ?
C110 C109 C112 C117 . . . . -35.7(8) ?
C117 C112 C113 C114 . . . . -1.9(9) ?
C109 C112 C113 C114 . . . . 175.9(5) ?
C112 C113 C114 C115 . . . . 0.0(10) ?
C113 C114 C115 C116 . . . . 1.9(10) ?
C113 C114 C115 C118 . . . . 179.2(6) ?
C114 C115 C116 C117 . . . . -1.8(9) ?
C118 C115 C116 C117 . . . . -179.2(5) ?
C115 C116 C117 C112 . . . . -0.1(9) ?
C113 C112 C117 C116 . . . . 2.0(8) ?
C109 C112 C117 C116 . . . . -175.8(5) ?
C116 C115 C118 C119 . . . . -57.5(8) ?
C114 C115 C118 C119 . . . . 125.2(7) ?
C115 C118 C119 C120 . . . . 178.6(5) ?
C118 C119 C120 C121 . . . . -179.2(6) ?
C119 C120 C121 C122 . . . . 179.6(6) ?
C120 C121 C122 C123 . . . . 179.1(6) ?
C121 C122 C123 C124 . . . . 178.7(6) ?
C122 C123 C124 C125 . . . . 179.3(7) ?
C123 C124 C125 C126 . . . . -179.0(8) ?
C132 C127 C128 C129 . . . . -0.2(7) ?
C148 C127 C128 C129 . . . . 179.9(4) ?
C127 C128 C129 C130 . . . . 1.7(8) ?
C128 C129 C130 C131 . . . . -1.7(7) ?
C128 C129 C130 C133 . . . . 180.0(5) ?
C129 C130 C131 N13 . . . . -178.5(5) ?
C133 C130 C131 N13 . . . . -0.3(8) ?
C129 C130 C131 C132 . . . . 0.4(7) ?
C133 C130 C131 C132 . . . . 178.7(4) ?
N13 C131 C132 N14 . . . . 0.3(6) ?
C130 C131 C132 N14 . . . . -178.8(4) ?
N13 C131 C132 C127 . . . . -179.9(4) ?
C130 C131 C132 C127 . . . . 1.0(7) ?
C128 C127 C132 N14 . . . . 178.6(5) ?
C148 C127 C132 N14 . . . . -1.5(8) ?
C128 C127 C132 C131 . . . . -1.1(7) ?
C148 C127 C132 C131 . . . . 178.8(4) ?
C129 C130 C133 C134 . . . . 36.4(8) ?
C131 C130 C133 C134 . . . . -141.8(6) ?
C129 C130 C133 C138 . . . . -142.2(5) ?
C131 C130 C133 C138 . . . . 39.6(8) ?
C138 C133 C134 C135 . . . . 0.5(9) ?
C130 C133 C134 C135 . . . . -178.1(5) ?
C133 C134 C135 C136 . . . . 0.9(10) ?
C134 C135 C136 C137 . . . . -0.6(10) ?
C134 C135 C136 C139 . . . . -179.2(6) ?
C135 C136 C137 C138 . . . . -1.2(9) ?
C139 C136 C137 C138 . . . . 177.5(6) ?
C136 C137 C138 C133 . . . . 2.6(9) ?
C134 C133 C138 C137 . . . . -2.2(8) ?
C130 C133 C138 C137 . . . . 176.4(5) ?
C135 C136 C139 C140 . . . . -122.1(7) ?
C137 C136 C139 C140 . . . . 59.3(8) ?
C136 C139 C140 C141 . . . . -178.4(5) ?
C139 C140 C141 C142 . . . . 178.6(6) ?
C140 C141 C142 C143 . . . . -179.9(5) ?
C141 C142 C143 C144 . . . . 178.3(6) ?
C142 C143 C144 C145 . . . . -179.2(6) ?
C143 C144 C145 C146 . . . . 178.5(7) ?
C144 C145 C146 C147 . . . . -178.5(8) ?
C128 C127 C148 C149 . . . . -140.9(5) ?
C132 C127 C148 C149 . . . . 39.3(7) ?
C128 C127 C148 C153 . . . . 37.2(7) ?
C132 C127 C148 C153 . . . . -142.7(5) ?
C153 C148 C149 C150 . . . . -1.0(7) ?
C127 C148 C149 C150 . . . . 177.2(4) ?
C148 C149 C150 C151 . . . . -0.4(8) ?
C149 C150 C151 C152 . . . . 2.6(7) ?
C149 C150 C151 C154 . . . . -177.7(4) ?
C150 C151 C152 N15 . . . . 178.2(5) ?
C154 C151 C152 N15 . . . . -1.5(8) ?
C150 C151 C152 C153 . . . . -3.6(7) ?
C154 C151 C152 C153 . . . . 176.7(4) ?
N15 C152 C153 N16 . . . . 0.0(6) ?
C151 C152 C153 N16 . . . . -178.4(5) ?
N15 C152 C153 C148 . . . . -179.1(4) ?
C151 C152 C153 C148 . . . . 2.5(7) ?
C149 C148 C153 N16 . . . . -179.1(5) ?
C127 C148 C153 N16 . . . . 2.7(8) ?
C149 C148 C153 C152 . . . . -0.1(7) ?
C127 C148 C153 C152 . . . . -178.3(4) ?
C150 C151 C154 C159 . . . . -141.2(6) ?
C152 C151 C154 C159 . . . . 38.5(8) ?
C150 C151 C154 C155 . . . . 40.2(7) ?
C152 C151 C154 C155 . . . . -140.2(5) ?
C159 C154 C155 C156 . . . . 1.3(8) ?
C151 C154 C155 C156 . . . . 180.0(5) ?
C154 C155 C156 C157 . . . . 0.0(9) ?
C155 C156 C157 C158 . . . . -0.5(9) ?
C155 C156 C157 C160 . . . . -178.9(6) ?
C156 C157 C158 C159 . . . . -0.4(9) ?
C160 C157 C158 C159 . . . . 178.1(5) ?
C155 C154 C159 C158 . . . . -2.1(8) ?
C151 C154 C159 C158 . . . . 179.2(5) ?
C157 C158 C159 C154 . . . . 1.8(8) ?
C156 C157 C160 C161 . . . . 11.5(10) ?
C158 C157 C160 C161 . . . . -166.9(7) ?
C157 C160 C161 C162 . . . . -179.1(6) ?
C160 C161 C162 C163 . . . . 176.0(7) ?
C161 C162 C163 C164 . . . . -177.7(7) ?
C162 C163 C164 C165 . . . . 178.3(8) ?
C163 C164 C165 C166 . . . . -179.7(8) ?
C164 C165 C166 C167 . . . . -179.2(9) ?
C165 C166 C167 C168 . . . . 178.2(10) ?
C174 C169 C170 C171 . . . . 1.3(7) ?
C190 C169 C170 C171 . . . . -179.0(4) ?
C169 C170 C171 C172 . . . . -1.3(8) ?
C170 C171 C172 C173 . . . . -0.7(7) ?
C170 C171 C172 C175 . . . . 178.3(4) ?
C171 C172 C173 N17 . . . . -179.5(5) ?
C175 C172 C173 N17 . . . . 1.6(8) ?
C171 C172 C173 C174 . . . . 2.5(7) ?
C175 C172 C173 C174 . . . . -176.5(4) ?
C170 C169 C174 N18 . . . . 179.0(5) ?
C190 C169 C174 N18 . . . . -0.8(7) ?
C170 C169 C174 C173 . . . . 0.5(7) ?
C190 C169 C174 C173 . . . . -179.2(4) ?
N17 C173 C174 N18 . . . . 0.6(6) ?
C172 C173 C174 N18 . . . . 178.9(4) ?
N17 C173 C174 C169 . . . . 179.2(4) ?
C172 C173 C174 C169 . . . . -2.5(7) ?
C171 C172 C175 C176 . . . . -37.2(7) ?
C173 C172 C175 C176 . . . . 141.7(6) ?
C171 C172 C175 C180 . . . . 141.8(6) ?
C173 C172 C175 C180 . . . . -39.3(8) ?
C180 C175 C176 C177 . . . . 0.2(9) ?
C172 C175 C176 C177 . . . . 179.3(5) ?
C175 C176 C177 C178 . . . . 0.1(10) ?
C176 C177 C178 C179 . . . . -0.8(10) ?
C176 C177 C178 C181 . . . . 178.6(6) ?
C177 C178 C179 C180 . . . . 1.2(9) ?
C181 C178 C179 C180 . . . . -178.2(5) ?
C178 C179 C180 C175 . . . . -0.9(9) ?
C176 C175 C180 C179 . . . . 0.1(8) ?
C172 C175 C180 C179 . . . . -178.9(5) ?
C179 C178 C181 C182 . . . . 171.0(6) ?
C177 C178 C181 C182 . . . . -8.3(10) ?
C178 C181 C182 C183 . . . . 179.4(6) ?
C181 C182 C183 C184 . . . . -177.6(6) ?
C182 C183 C184 C185 . . . . 178.5(6) ?
C183 C184 C185 C186 . . . . -175.7(7) ?
C184 C185 C186 C187 . . . . -179.5(6) ?
C185 C186 C187 C188 . . . . -179.9(8) ?
C186 C187 C188 C189 . . . . -178.4(9) ?
C170 C169 C190 C191 . . . . 143.1(5) ?
C174 C169 C190 C191 . . . . -37.2(7) ?
C170 C169 C190 C195 . . . . -38.8(7) ?
C174 C169 C190 C195 . . . . 140.9(5) ?
C195 C190 C191 C192 . . . . -0.9(7) ?
C169 C190 C191 C192 . . . . 177.3(4) ?
C190 C191 C192 C193 . . . . 0.4(8) ?
C191 C192 C193 C194 . . . . -0.2(7) ?
C191 C192 C193 C196 . . . . -179.3(5) ?
C192 C193 C194 N19 . . . . 178.3(5) ?
C196 C193 C194 N19 . . . . -2.5(8) ?
C192 C193 C194 C195 . . . . 0.5(7) ?
C196 C193 C194 C195 . . . . 179.6(4) ?
C191 C190 C195 N20 . . . . -177.9(5) ?
C169 C190 C195 N20 . . . . 3.9(8) ?
C191 C190 C195 C194 . . . . 1.2(7) ?
C169 C190 C195 C194 . . . . -177.0(4) ?
N19 C194 C195 N20 . . . . 0.1(6) ?
C193 C194 C195 N20 . . . . 178.1(5) ?
N19 C194 C195 C190 . . . . -179.1(4) ?
C193 C194 C195 C190 . . . . -1.1(7) ?
C192 C193 C196 C201 . . . . -36.4(8) ?
C194 C193 C196 C201 . . . . 144.5(5) ?
C192 C193 C196 C197 . . . . 139.9(5) ?
C194 C193 C196 C197 . . . . -39.2(8) ?
C201 C196 C197 C198 . . . . 1.2(8) ?
C193 C196 C197 C198 . . . . -175.2(5) ?
C196 C197 C198 C199 . . . . -1.5(9) ?
C197 C198 C199 C200 . . . . 0.0(9) ?
C197 C198 C199 C202 . . . . -177.4(5) ?
C198 C199 C200 C201 . . . . 1.8(9) ?
C202 C199 C200 C201 . . . . 179.1(6) ?
C199 C200 C201 C196 . . . . -2.1(9) ?
C197 C196 C201 C200 . . . . 0.5(8) ?
C193 C196 C201 C200 . . . . 177.1(5) ?
C198 C199 C202 C203 . . . . -56.0(8) ?
C200 C199 C202 C203 . . . . 126.8(7) ?
C199 C202 C203 C204 . . . . 177.8(5) ?
C202 C203 C204 C205 . . . . -179.4(6) ?
C203 C204 C205 C206 . . . . -179.4(6) ?
C204 C205 C206 C207 . . . . -178.9(7) ?
C205 C206 C207 C208 . . . . -180.0(6) ?
C206 C207 C208 C209 . . . . -179.7(7) ?
C207 C208 C209 C210 . . . . -179.8(7) ?
C6 C5 N1 S1 . . . . 0.8(5) ?
C4 C5 N1 S1 . . . . -179.1(4) ?
C5 C6 N2 S1 . . . . 0.0(5) ?
C1 C6 N2 S1 . . . . 179.8(4) ?
C26 C27 N3 S2 . . . . -0.8(5) ?
C22 C27 N3 S2 . . . . 179.3(4) ?
C27 C26 N4 S2 . . . . -0.5(5) ?
C25 C26 N4 S2 . . . . -178.3(4) ?
C46 C47 N5 S3 . . . . 178.9(4) ?
C48 C47 N5 S3 . . . . 0.3(5) ?
C47 C48 N6 S3 . . . . 1.1(5) ?
C43 C48 N6 S3 . . . . -179.4(4) ?
C69 C68 N7 S4 . . . . -1.1(5) ?
C67 C68 N7 S4 . . . . 178.7(4) ?
C68 C69 N8 S4 . . . . -0.1(5) ?
C64 C69 N8 S4 . . . . -179.8(4) ?
C88 C89 N9 S5 . . . . -179.2(4) ?
C90 C89 N9 S5 . . . . -1.0(5) ?
C89 C90 N10 S5 . . . . 0.0(5) ?
C85 C90 N10 S5 . . . . -179.0(4) ?
C106 C111 N11 S6 . . . . 179.3(4) ?
C110 C111 N11 S6 . . . . -1.3(5) ?
C109 C110 N12 S6 . . . . -178.2(4) ?
C111 C110 N12 S6 . . . . -0.1(5) ?
C132 C131 N13 S7 . . . . -0.4(5) ?
C130 C131 N13 S7 . . . . 178.6(4) ?
C131 C132 N14 S7 . . . . -0.1(5) ?
C127 C132 N14 S7 . . . . -179.8(4) ?
C151 C152 N15 S8 . . . . 178.4(4) ?
C153 C152 N15 S8 . . . . 0.1(5) ?
C152 C153 N16 S8 . . . . 0.0(5) ?
C148 C153 N16 S8 . . . . 179.0(4) ?
C172 C173 N17 S9 . . . . -178.5(4) ?
C174 C173 N17 S9 . . . . -0.3(5) ?
C169 C174 N18 S9 . . . . -179.2(4) ?
C173 C174 N18 S9 . . . . -0.6(5) ?
C195 C194 N19 S10 . . . . 0.2(5) ?
C193 C194 N19 S10 . . . . -177.8(4) ?
C190 C195 N20 S10 . . . . 178.8(4) ?
C194 C195 N20 S10 . . . . -0.4(5) ?
C6 N2 S1 N1 . . . . 0.4(4) ?
C5 N1 S1 N2 . . . . -0.7(4) ?
C26 N4 S2 N3 . . . . 0.0(4) ?
C27 N3 S2 N4 . . . . 0.4(4) ?
C48 N6 S3 N5 . . . . -0.8(4) ?
C47 N5 S3 N6 . . . . 0.3(4) ?
C68 N7 S4 N8 . . . . 0.9(4) ?
C69 N8 S4 N7 . . . . -0.5(4) ?
C90 N10 S5 N9 . . . . -0.6(4) ?
C89 N9 S5 N10 . . . . 0.9(4) ?
C110 N12 S6 N11 . . . . -0.6(4) ?
C111 N11 S6 N12 . . . . 1.1(4) ?
C131 N13 S7 N14 . . . . 0.4(4) ?
C132 N14 S7 N13 . . . . -0.2(4) ?
C152 N15 S8 N16 . . . . -0.1(4) ?
C153 N16 S8 N15 . . . . 0.1(4) ?
C174 N18 S9 N17 . . . . 0.4(4) ?
C173 N17 S9 N18 . . . . 0.0(4) ?
C194 N19 S10 N20 . . . . -0.4(4) ?
C195 N20 S10 N19 . . . . 0.5(4) ?
